data_7124507
loop_
_publ_author_name
'Ustrnul, Luka\<s'
'Kaabel, Sandra'
'Burankova, Tatsiana'
'Mart\~onova, Jevgenija'
'Adamson, Jasper'
'Konrad, Nele'
'Burk, Peeter'
'Borovkov, Victor'
'Aav, Riina'

_publ_section_title
;
 Supramolecular chirogenesis in zinc porphyrins by enantiopure
 hemicucurbit[n]urils (n = 6, 8)
;
_journal_name_full 'Chemical Communications'
_journal_paper_doi 10.1039/C9CC07150D
_journal_year 2019
_chemical_absolute_configuration ad
_chemical_formula_moiety 'C184 H200 N32 O12 Zn2, C H4 O, H2 O'
_chemical_formula_sum 'C185 H206 N32 O14 Zn2'
_chemical_formula_weight 3232.55
_chemical_name_common
;
cyclohexanohemicucurbit[6]uril complex with zinc tetraphenylporphyrin
;
_space_group_crystal_system triclinic
_space_group_IT_number 1
_space_group_name_Hall 'P 1'
_space_group_name_H-M_alt 'P 1'
_atom_sites_solution_hydrogens mixed
_audit_creation_date 2019-08-05
_audit_creation_method
;
Olex2 1.2
(compiled 2018.05.29 svn.r3508 for OlexSys, GUI svn.r5506)
;
_audit_update_record
;
2019-08-27 deposited with the CCDC.	2019-11-12 downloaded from the CCDC.
;
_cell_angle_alpha 85.237(2)
_cell_angle_beta 77.006(2)
_cell_angle_gamma 85.321(2)
_cell_formula_units_Z 1
_cell_length_a 12.8590(3)
_cell_length_b 13.8291(4)
_cell_length_c 24.3771(6)
_cell_measurement_reflns_used 12354
_cell_measurement_temperature 123
_cell_measurement_theta_max 66.3200
_cell_measurement_theta_min 1.8570
_cell_volume 4200.51(19)
_computing_cell_refinement 'CrysAlisPro 1.171.38.43 (Rigaku OD, 2015)'
_computing_data_collection
;
Rigaku CollectionStrategy through HKL-3000 program package
Minor, W., Cymborowski, M., Otwinowski, Z., Chruszcz, M. (2011) 
Acta Cryst. D62, 859-866
;
_computing_data_reduction 'CrysAlisPro 1.171.38.43 (Rigaku OD, 2015)'
_computing_molecular_graphics
;
Mercury CSD 3.10 (Macrae, C. F., et al. (2006). J. Appl. Cryst. 39, 453-457)
POV-Ray 3.7 (Persistence of Vision Pty. Ltd. (2004)) 
;
_computing_publication_material 'Olex2 (Dolomanov et al., 2009)'
_computing_structure_refinement 'ShelXL (Sheldrick, 2015)'
_computing_structure_solution 'SHELXT 2014/5 (Sheldrick, 2014)'
_diffrn_ambient_temperature 123
_diffrn_detector 'charge-coupled device (CCD) area detector'
_diffrn_detector_area_resol_mean 22.17
_diffrn_detector_type Saturn944+
_diffrn_measured_fraction_theta_full 0.969
_diffrn_measured_fraction_theta_max 0.969
_diffrn_measurement_details
;
List of Runs (angles in degrees, time in seconds):

  # Type    Start    End  Width  t~exp~   \w     \q     \k     \f   Frames
#--------------------------------------------------------------------------
  1  \w   -179.00   0.00   1.00   60.00    --  -90.00  60.00 108.00  179
  2  \w   -110.00  69.00   1.00   15.00    --  -21.00  60.00-180.00  179
  3  \w   -179.00   0.00   1.00   60.00    --  -90.00  30.00 -36.00  179
  4  \w   -179.00   0.00   1.00   60.00    --  -90.00  60.00-180.00  179
  5  \w   -179.00   0.00   1.00   60.00    --  -90.00  60.00  36.00  179
  6  \w   -179.00   0.00   1.00   60.00    --  -90.00  60.00-108.00  179
  7  \w   -179.00   0.00   1.00   60.00    --  -90.00  30.00-180.00  179
  8  \w   -179.00   0.00   1.00   60.00    --  -90.00  30.00  36.00  179
;
_diffrn_measurement_device AFC11
_diffrn_measurement_device_type 'Rigaku Saturn944+ (2x2 bin mode)'
_diffrn_measurement_method '\w scans'
_diffrn_orient_matrix_type 'CrysAlisPro convention (1999,Acta A55,543-557)'
_diffrn_orient_matrix_UB_11 0.0021840000
_diffrn_orient_matrix_UB_12 -0.0069934000
_diffrn_orient_matrix_UB_13 -0.0629975000
_diffrn_orient_matrix_UB_21 -0.0758952000
_diffrn_orient_matrix_UB_22 -0.0834912000
_diffrn_orient_matrix_UB_23 0.0153037000
_diffrn_orient_matrix_UB_31 -0.0970366000
_diffrn_orient_matrix_UB_32 0.0743584000
_diffrn_orient_matrix_UB_33 0.0047345000
_diffrn_radiation_monochromator Confocal
_diffrn_radiation_probe x-ray
_diffrn_radiation_type CuK\a
_diffrn_radiation_wavelength 1.54184
_diffrn_reflns_av_R_equivalents 0.0765
_diffrn_reflns_av_unetI/netI 0.0851
_diffrn_reflns_Laue_measured_fraction_full 0.969
_diffrn_reflns_Laue_measured_fraction_max 0.969
_diffrn_reflns_limit_h_max 14
_diffrn_reflns_limit_h_min -15
_diffrn_reflns_limit_k_max 16
_diffrn_reflns_limit_k_min -16
_diffrn_reflns_limit_l_max 29
_diffrn_reflns_limit_l_min -28
_diffrn_reflns_number 45280
_diffrn_reflns_point_group_measured_fraction_full 0.774
_diffrn_reflns_point_group_measured_fraction_max 0.774
_diffrn_reflns_theta_full 67.344
_diffrn_reflns_theta_max 67.344
_diffrn_reflns_theta_min 1.864
_diffrn_source 'sealed X-ray tube'
_diffrn_source_type 'Rigaku MicroMax-003'
_exptl_absorpt_coefficient_mu 0.932
_exptl_absorpt_correction_T_max 1.00000
_exptl_absorpt_correction_T_min 0.59083
_exptl_absorpt_correction_type multi-scan
_exptl_absorpt_process_details
;
CrysAlisPro 1.171.38.43 (Rigaku Oxford Diffraction, 2015)
Empirical absorption correction using spherical harmonics,
 implemented in SCALE3 ABSPACK scaling algorithm.
;
_exptl_crystal_colour 'light pink'
_exptl_crystal_colour_modifier light
_exptl_crystal_colour_primary pink
_exptl_crystal_density_diffrn 1.278
_exptl_crystal_description block
_exptl_crystal_F_000 1712
_exptl_crystal_size_max 0.09
_exptl_crystal_size_mid 0.08
_exptl_crystal_size_min 0.06
_refine_diff_density_max 0.633
_refine_diff_density_min -0.661
_refine_diff_density_rms 0.068
_refine_ls_abs_structure_details
;
 Flack x determined using 5215 quotients [(I+)-(I-)]/[(I+)+(I-)]
 (Parsons, Flack and Wagner, Acta Cryst. B69 (2013) 249-259).
;
_refine_ls_abs_structure_Flack -0.05(2)
_refine_ls_extinction_method none
_refine_ls_goodness_of_fit_ref 1.019
_refine_ls_hydrogen_treatment constr
_refine_ls_matrix_type full
_refine_ls_number_parameters 2268
_refine_ls_number_reflns 23390
_refine_ls_number_restraints 579
_refine_ls_restrained_S_all 1.009
_refine_ls_R_factor_all 0.0746
_refine_ls_R_factor_gt 0.0600
_refine_ls_shift/su_max 0.000
_refine_ls_shift/su_mean 0.000
_refine_ls_structure_factor_coef Fsqd
_refine_ls_weighting_details 'w=1/[\s^2^(Fo^2^)+(0.0758P)^2^] where P=(Fo^2^+2Fc^2^)/3'
_refine_ls_weighting_scheme calc
_refine_ls_wR_factor_gt 0.1419
_refine_ls_wR_factor_ref 0.1562
_reflns_Friedel_coverage 0.598
_reflns_Friedel_fraction_full 0.579
_reflns_Friedel_fraction_max 0.579
_reflns_number_gt 19174
_reflns_number_total 23390
_reflns_threshold_expression 'I > 2\s(I)'
_cod_data_source_file c9cc07150d5.cif
_cod_data_source_block R-cycHC6_ZnTPP
_cod_database_code 7124507
_shelx_shelxl_version_number 2018/1
_chemical_oxdiff_formula 'C48 H72 N12 O6'
_shelx_space_group_comment
;
The symmetry employed for this shelxl refinement is uniquely defined
by the following loop, which should always be used as a source of
symmetry information in preference to the above space-group names.
They are only intended as comments.
;
_shelx_estimated_absorpt_t_max 0.946
_shelx_estimated_absorpt_t_min 0.921
_reflns_odcompleteness_completeness 96.91
_reflns_odcompleteness_iscentric 1
_reflns_odcompleteness_theta 67.23
_olex2_refinement_description
;
1. Fixed Uiso
 At 1.2 times of:
  All C(H) groups, All C(H,H) groups
 At 1.5 times of:
  All C(H,H,H) groups, All O(H) groups, All O(H,H) groups
2. Restrained planarity
 C25K, C26K, C27K, C28K, C29K, C30K
 with sigma of 0.1
 C25J, C26J, C27J, C28J, C29J, C30J
 with sigma of 0.1
 C14J, C15J, C16J, C17J, C18J, C19J
 with sigma of 0.1
 C14K, C15K, C16K, C17K, C18K, C19K
 with sigma of 0.1
3. Uiso/Uaniso restraints and constraints
C25X \\sim C26X \\sim C27X \\sim C28X \\sim C29X \\sim C30X \\sim C25Y \\sim
C26Y \\sim C27Y \\sim C28Y \\sim C29Y \\sim C30Y: within 1.7A with sigma of
0.02 and sigma for terminal atoms of 0.04
C1S \\sim O1S: within 1.7A with sigma of 0.02 and sigma for terminal atoms of
0.04
C25J \\sim C26J \\sim C27J \\sim C28J \\sim C29J \\sim C30J \\sim C25K \\sim
C26K \\sim C27K \\sim C28K \\sim C29K \\sim C30K: within 1.7A with sigma of
0.02 and sigma for terminal atoms of 0.04
C14J \\sim C15J \\sim C16J \\sim C17J \\sim C18J \\sim C19J \\sim C14K \\sim
C15K \\sim C16K \\sim C17K \\sim C18K \\sim C19K: within 1.7A with sigma of
0.02 and sigma for terminal atoms of 0.04
4. Same fragment restrains
{C14J, C15J, C16J, C17J, C18J, C19J} sigma for 1-2: 0.02, 1-3: 0.04
as
{C14K, C15K, C16K, C17K, C18K, C19K}
{C25J, C26J, C27J, C28J, C29J, C30J} sigma for 1-2: 0.02, 1-3: 0.04
as
{C25K, C26K, C27K, C28K, C29K, C30K}
{C25X, C26X, C27X, C28X, C29X, C30X} sigma for 1-2: 0.02, 1-3: 0.04
as
{C25Y, C26Y, C27Y, C28Y, C29Y, C30Y}
5. Others
 Sof(C25Y)=Sof(C26Y)=Sof(H26Y)=Sof(C27Y)=Sof(H27Y)=Sof(C28Y)=Sof(H28Y)=
 Sof(C29Y)=Sof(H29Y)=Sof(C30Y)=Sof(H30Y)=1-FVAR(1)
 Sof(C25X)=Sof(C26X)=Sof(H26X)=Sof(C27X)=Sof(H27X)=Sof(C28X)=Sof(H28X)=
 Sof(C29X)=Sof(H29X)=Sof(C30X)=Sof(H30X)=FVAR(1)
 Sof(C14K)=Sof(C15K)=Sof(H15K)=Sof(C16K)=Sof(H16K)=Sof(C17K)=Sof(H17K)=
 Sof(C18K)=Sof(H18K)=Sof(C19K)=Sof(H19K)=1-FVAR(2)
 Sof(C14J)=Sof(C15J)=Sof(H15J)=Sof(C16J)=Sof(H16J)=Sof(C17J)=Sof(H17J)=
 Sof(C18J)=Sof(H18J)=Sof(C19J)=Sof(H19J)=FVAR(2)
 Sof(C25K)=Sof(C26K)=Sof(H26K)=Sof(C27K)=Sof(H27K)=Sof(C28K)=Sof(H28K)=
 Sof(C29K)=Sof(H29K)=Sof(C30K)=Sof(H30K)=1-FVAR(3)
 Sof(C25J)=Sof(C26J)=Sof(H26J)=Sof(C27J)=Sof(H27J)=Sof(C28J)=Sof(H28J)=
 Sof(C29J)=Sof(H29J)=Sof(C30J)=Sof(H30J)=FVAR(3)
6.a Free rotating group:
 O1W(H1WA,H1WB)
6.b Ternary CH refined with riding coordinates:
 C1A(H1A), C2A(H2A), C1B(H1B), C2B(H2B), C1C(H1C), C2C(H2C), C1D(H1D),
 C2D(H2D), C1E(H1E), C2E(H2E), C1F(H1F), C2F(H2F), C1G(H1G), C2G(H2G), C1H(H1H),
  C2H(H2H), C1I(H1I), C2I(H2I), C1J(H1J), C2J(H2J), C1K(H1K), C2K(H2K),
 C1L(H1L), C2L(H2L)
6.c Secondary CH2 refined with riding coordinates:
 C3A(H3AA,H3AB), C4A(H4AA,H4AB), C5A(H5AA,H5AB), C6A(H6AA,H6AB), C8A(H8AA,
 H8AB), C3B(H3BA,H3BB), C4B(H4BA,H4BB), C5B(H5BA,H5BB), C6B(H6BA,H6BB),
 C8B(H8BA,H8BB), C3C(H3CA,H3CB), C4C(H4CA,H4CB), C5C(H5CA,H5CB), C6C(H6CA,H6CB),
  C8C(H8CA,H8CB), C3D(H3DA,H3DB), C4D(H4DA,H4DB), C5D(H5DA,H5DB), C6D(H6DA,
 H6DB), C8D(H8DA,H8DB), C3E(H3EA,H3EB), C4E(H4EA,H4EB), C5E(H5EA,H5EB),
 C6E(H6EA,H6EB), C8E(H8EA,H8EB), C3F(H3FA,H3FB), C4F(H4FA,H4FB), C5F(H5FA,H5FB),
  C6F(H6FA,H6FB), C8F(H8FA,H8FB), C3G(H3GA,H3GB), C4G(H4GA,H4GB), C5G(H5GA,
 H5GB), C6G(H6GA,H6GB), C8G(H8GA,H8GB), C3H(H3HA,H3HB), C4H(H4HA,H4HB),
 C5H(H5HA,H5HB), C6H(H6HA,H6HB), C8H(H8HA,H8HB), C3I(H3IA,H3IB), C4I(H4IA,H4IB),
  C5I(H5IA,H5IB), C6I(H6IA,H6IB), C8I(H8IA,H8IB), C3J(H3JA,H3JB), C4J(H4JA,
 H4JB), C5J(H5JA,H5JB), C6J(H6JA,H6JB), C8J(H8JA,H8JB), C3K(H3KA,H3KB),
 C4K(H4KA,H4KB), C5K(H5KA,H5KB), C6K(H6KA,H6KB), C8K(H8KA,H8KB), C3L(H3LA,H3LB),
  C4L(H4LA,H4LB), C5L(H5LA,H5LB), C6L(H6LA,H6LB), C8L(H8LA,H8LB)
6.d Aromatic/amide H refined with riding coordinates:
 C10A(H10A), C11A(H11A), C15A(H15A), C16A(H16A), C17A(H17A), C18A(H18A),
 C19A(H19A), C21A(H21A), C22A(H22A), C32A(H32A), C33A(H33A), C37A(H37A),
 C38A(H38A), C39A(H39A), C40A(H40A), C41A(H41A), C43A(H43A), C44A(H44A),
 C48A(H48A), C49A(H49A), C50A(H50A), C51A(H51A), C52A(H52A), C10J(H10J),
 C11J(H11J), C15J(H15J), C16J(H16J), C17J(H17J), C18J(H18J), C19J(H19J),
 C21J(H21J), C22J(H22J), C26J(H26J), C27J(H27J), C28J(H28J), C29J(H29J),
 C30J(H30J), C32J(H32J), C33J(H33J), C37J(H37J), C38J(H38J), C39J(H39J),
 C40J(H40J), C41J(H41J), C43J(H43J), C44J(H44J), C48J(H48J), C49J(H49J),
 C50J(H50J), C51J(H51J), C52J(H52J), C15K(H15K), C16K(H16K), C17K(H17K),
 C18K(H18K), C19K(H19K), C26K(H26K), C27K(H27K), C28K(H28K), C29K(H29K),
 C30K(H30K), C26X(H26X), C27X(H27X), C28X(H28X), C29X(H29X), C30X(H30X),
 C26Y(H26Y), C27Y(H27Y), C28Y(H28Y), C29Y(H29Y), C30Y(H30Y)
6.e Idealised Me refined as rotating group:
 C1S(H1SA,H1SB,H1SC)
6.f Idealised tetrahedral OH refined as rotating group:
 O1S(H1S)
;
_olex2_submission_special_instructions 'No special instructions were received'
_oxdiff_exptl_absorpt_empirical_details
;
Empirical correction (ABSPACK) includes:
- Absorption correction using spherical harmonics
- Frame scaling
- Detector area scaling
;
_oxdiff_exptl_absorpt_empirical_full_max 2.925
_oxdiff_exptl_absorpt_empirical_full_min 0.428

loop_
_space_group_symop_operation_xyz
'x, y, z'

loop_
_atom_site_label
_atom_site_type_symbol
_atom_site_fract_x
_atom_site_fract_y
_atom_site_fract_z
_atom_site_U_iso_or_equiv
_atom_site_adp_type
_atom_site_occupancy
_atom_site_site_symmetry_order
_atom_site_calc_flag
_atom_site_refinement_flags_posn
_atom_site_refinement_flags_adp
_atom_site_refinement_flags_occupancy
_atom_site_disorder_assembly
_atom_site_disorder_group
Zn1A Zn 0.28619(6) 0.64113(6) 0.62730(3) 0.02766(19) Uani 1 1 d . . . . .
O1A O 0.3431(4) 0.5924(3) 0.53370(18) 0.0323(10) Uani 1 1 d . . . . .
N1A N 0.3530(4) 0.4333(4) 0.5099(2) 0.0317(12) Uani 1 1 d . . . . .
N2A N 0.2286(5) 0.5384(4) 0.4834(2) 0.0335(13) Uani 1 1 d . . . . .
N3A N 0.4355(4) 0.6145(4) 0.6449(2) 0.0266(12) Uani 1 1 d . . . . .
N4A N 0.3197(4) 0.7809(4) 0.5998(2) 0.0270(12) Uani 1 1 d . . . . .
N5A N 0.1358(4) 0.6683(4) 0.6107(2) 0.0283(12) Uani 1 1 d . . . . .
N6A N 0.2516(4) 0.5011(4) 0.6567(2) 0.0291(12) Uani 1 1 d . . . . .
C1A C 0.2767(6) 0.3747(5) 0.4924(3) 0.0339(16) Uani 1 1 d . . . . .
H1A H 0.219411 0.357705 0.526160 0.041 Uiso 1 1 calc R . . . .
C2A C 0.2294(5) 0.4498(5) 0.4542(3) 0.0330(15) Uani 1 1 d . . . . .
H2A H 0.280961 0.455785 0.416874 0.040 Uiso 1 1 calc R . . . .
C3A C 0.1260(6) 0.4160(6) 0.4452(3) 0.0421(18) Uani 1 1 d . . . . .
H3AA H 0.093799 0.464669 0.420742 0.050 Uiso 1 1 calc R . . . .
H3AB H 0.074337 0.406954 0.481808 0.050 Uiso 1 1 calc R . . . .
C4A C 0.1529(7) 0.3193(7) 0.4171(4) 0.053(2) Uani 1 1 d . . . . .
H4AA H 0.194706 0.331654 0.378122 0.063 Uiso 1 1 calc R . . . .
H4AB H 0.085634 0.291393 0.414858 0.063 Uiso 1 1 calc R . . . .
C5A C 0.2178(7) 0.2440(7) 0.4493(4) 0.052(2) Uani 1 1 d . . . . .
H5AA H 0.170622 0.221658 0.485299 0.063 Uiso 1 1 calc R . . . .
H5AB H 0.240555 0.186894 0.426536 0.063 Uiso 1 1 calc R . . . .
C6A C 0.3162(6) 0.2838(6) 0.4619(3) 0.0427(18) Uani 1 1 d . . . . .
H6AA H 0.350372 0.235843 0.485935 0.051 Uiso 1 1 calc R . . . .
H6AB H 0.368965 0.299130 0.426514 0.051 Uiso 1 1 calc R . . . .
C7A C 0.3115(5) 0.5278(5) 0.5116(2) 0.0322(15) Uani 1 1 d . . . . .
C8A C 0.4149(6) 0.3929(6) 0.5501(3) 0.0362(16) Uani 1 1 d . . . . .
H8AA H 0.378737 0.337120 0.572219 0.043 Uiso 1 1 calc R . . . .
H8AB H 0.417349 0.442722 0.576629 0.043 Uiso 1 1 calc R . . . .
C9A C 0.4761(5) 0.5301(5) 0.6670(2) 0.0267(14) Uani 1 1 d . . . . .
C10A C 0.5843(5) 0.5403(5) 0.6715(3) 0.0308(15) Uani 1 1 d . . . . .
H10A H 0.630541 0.491763 0.685190 0.037 Uiso 1 1 calc R . . . .
C11A C 0.6075(5) 0.6327(5) 0.6525(3) 0.0308(15) Uani 1 1 d . . . . .
H11A H 0.673302 0.661058 0.650206 0.037 Uiso 1 1 calc R . . . .
C12A C 0.5146(5) 0.6794(5) 0.6364(3) 0.0276(14) Uani 1 1 d . . . . .
C13A C 0.5043(5) 0.7765(5) 0.6144(3) 0.0264(14) Uani 1 1 d . . . . .
C14A C 0.5993(5) 0.8357(5) 0.6086(3) 0.0317(15) Uani 1 1 d . . . . .
C15A C 0.6217(7) 0.8714(6) 0.6564(4) 0.050(2) Uani 1 1 d . . . . .
H15A H 0.577028 0.857695 0.692490 0.060 Uiso 1 1 calc R . . . .
C16A C 0.7103(8) 0.9279(7) 0.6512(5) 0.065(3) Uani 1 1 d . . . . .
H16A H 0.726281 0.951779 0.683574 0.078 Uiso 1 1 calc R . . . .
C17A C 0.7737(7) 0.9479(7) 0.5981(5) 0.062(3) Uani 1 1 d . . . . .
H17A H 0.833046 0.986473 0.594132 0.075 Uiso 1 1 calc R . . . .
C18A C 0.7522(7) 0.9132(6) 0.5517(4) 0.058(2) Uani 1 1 d . . . . .
H18A H 0.796049 0.927777 0.515467 0.070 Uiso 1 1 calc R . . . .
C19A C 0.6653(6) 0.8559(6) 0.5575(3) 0.0461(19) Uani 1 1 d . . . . .
H19A H 0.651774 0.830446 0.524931 0.055 Uiso 1 1 calc R . . . .
C20A C 0.4146(5) 0.8225(5) 0.5978(2) 0.0284(14) Uani 1 1 d . . . . .
C21A C 0.4072(6) 0.9218(5) 0.5752(3) 0.0317(15) Uani 1 1 d . . . . .
H21A H 0.460928 0.966981 0.570126 0.038 Uiso 1 1 calc R . . . .
C22A C 0.3108(5) 0.9388(5) 0.5628(3) 0.0300(14) Uani 1 1 d . . . . .
H22A H 0.283570 0.998105 0.547030 0.036 Uiso 1 1 calc R . . . .
C23A C 0.2557(5) 0.8496(5) 0.5779(2) 0.0284(14) Uani 1 1 d . . . . .
C24A C 0.1516(5) 0.8384(5) 0.5703(3) 0.0292(14) Uani 1 1 d . . . . .
C31A C 0.0967(5) 0.7514(5) 0.5858(2) 0.0277(14) Uani 1 1 d . . . . .
C32A C -0.0097(5) 0.7396(5) 0.5792(3) 0.0319(15) Uani 1 1 d . . . . .
H32A H -0.054294 0.786329 0.562991 0.038 Uiso 1 1 calc R . . . .
C33A C -0.0338(5) 0.6481(5) 0.6009(3) 0.0344(15) Uani 1 1 d . . . . .
H33A H -0.099191 0.619360 0.602508 0.041 Uiso 1 1 calc R . . . .
C34A C 0.0558(5) 0.6026(5) 0.6208(3) 0.0273(14) Uani 1 1 d . . . . .
C35A C 0.0637(6) 0.5089(5) 0.6459(3) 0.0303(16) Uani 1 1 d . . . . .
C36A C -0.0329(5) 0.4506(5) 0.6581(3) 0.0297(15) Uani 1 1 d . . . . .
C37A C -0.1184(6) 0.4713(6) 0.7031(3) 0.0406(18) Uani 1 1 d . . . . .
H37A H -0.118197 0.527049 0.723364 0.049 Uiso 1 1 calc R . . . .
C38A C -0.2030(6) 0.4124(7) 0.7186(3) 0.046(2) Uani 1 1 d . . . . .
H38A H -0.259807 0.426844 0.749747 0.056 Uiso 1 1 calc R . . . .
C39A C -0.2051(6) 0.3328(6) 0.6889(4) 0.049(2) Uani 1 1 d . . . . .
H39A H -0.263526 0.292379 0.699602 0.058 Uiso 1 1 calc R . . . .
C40A C -0.1242(7) 0.3115(7) 0.6445(4) 0.055(2) Uani 1 1 d . . . . .
H40A H -0.126666 0.256286 0.624178 0.066 Uiso 1 1 calc R . . . .
C41A C -0.0365(6) 0.3705(6) 0.6280(3) 0.0440(19) Uani 1 1 d . . . . .
H41A H 0.019564 0.355489 0.596634 0.053 Uiso 1 1 calc R . . . .
C42A C 0.1531(5) 0.4637(5) 0.6636(3) 0.0283(14) Uani 1 1 d . . . . .
C43A C 0.1553(6) 0.3701(5) 0.6942(3) 0.0361(16) Uani 1 1 d . . . . .
H43A H 0.097969 0.328486 0.705041 0.043 Uiso 1 1 calc R . . . .
C44A C 0.2540(5) 0.3528(5) 0.7044(3) 0.0325(15) Uani 1 1 d . . . . .
H44A H 0.279467 0.296002 0.723342 0.039 Uiso 1 1 calc R . . . .
C45A C 0.3131(5) 0.4350(5) 0.6818(2) 0.0264(13) Uani 1 1 d . . . . .
C46A C 0.4189(5) 0.4452(5) 0.6853(2) 0.0256(14) Uani 1 1 d . . . . .
C47A C 0.4740(5) 0.3584(5) 0.7104(3) 0.0296(14) Uani 1 1 d . . . . .
C48A C 0.4871(6) 0.3557(6) 0.7654(3) 0.0397(17) Uani 1 1 d . . . . .
H48A H 0.466873 0.411312 0.786697 0.048 Uiso 1 1 calc R . . . .
C49A C 0.5308(7) 0.2698(6) 0.7897(3) 0.0448(19) Uani 1 1 d . . . . .
H49A H 0.538527 0.267554 0.827603 0.054 Uiso 1 1 calc R . . . .
C50A C 0.5622(6) 0.1895(6) 0.7587(3) 0.0434(18) Uani 1 1 d . . . . .
H50A H 0.589783 0.131467 0.775554 0.052 Uiso 1 1 calc R . . . .
C51A C 0.5534(6) 0.1935(5) 0.7034(3) 0.0394(17) Uani 1 1 d . . . . .
H51A H 0.578553 0.139466 0.681352 0.047 Uiso 1 1 calc R . . . .
C52A C 0.5076(6) 0.2769(5) 0.6798(3) 0.0367(16) Uani 1 1 d . . . . .
H52A H 0.499229 0.278086 0.641975 0.044 Uiso 1 1 calc R . . . .
O1B O 0.5020(4) 0.1949(4) 0.54208(19) 0.0392(11) Uani 1 1 d . . . . .
N1B N 0.5234(4) 0.3608(4) 0.5234(2) 0.0338(13) Uani 1 1 d . . . . .
N2B N 0.6701(5) 0.2592(5) 0.5169(2) 0.0346(13) Uani 1 1 d . . . . .
C1B C 0.6132(5) 0.4199(6) 0.5232(3) 0.0367(16) Uani 1 1 d . . . . .
H1B H 0.618940 0.423286 0.563267 0.044 Uiso 1 1 calc R . . . .
C2B C 0.7068(6) 0.3546(6) 0.4945(3) 0.0379(16) Uani 1 1 d . . . . .
H2B H 0.710539 0.360679 0.452951 0.046 Uiso 1 1 calc R . . . .
C3B C 0.8100(6) 0.3863(7) 0.5050(3) 0.049(2) Uani 1 1 d . . . . .
H3BA H 0.871497 0.344508 0.485945 0.059 Uiso 1 1 calc R . . . .
H3BB H 0.808256 0.381402 0.545977 0.059 Uiso 1 1 calc R . . . .
C4B C 0.8205(6) 0.4926(7) 0.4811(4) 0.053(2) Uani 1 1 d . . . . .
H4BA H 0.883032 0.517722 0.491346 0.064 Uiso 1 1 calc R . . . .
H4BB H 0.834679 0.494042 0.439409 0.064 Uiso 1 1 calc R . . . .
C5B C 0.7223(6) 0.5605(6) 0.5018(3) 0.051(2) Uani 1 1 d . . . . .
H5BA H 0.731683 0.624287 0.480282 0.061 Uiso 1 1 calc R . . . .
H5BB H 0.717528 0.571044 0.542025 0.061 Uiso 1 1 calc R . . . .
C6B C 0.6168(6) 0.5222(6) 0.4959(3) 0.0448(18) Uani 1 1 d . . . . .
H6BA H 0.555127 0.563680 0.515106 0.054 Uiso 1 1 calc R . . . .
H6BB H 0.614395 0.521874 0.455651 0.054 Uiso 1 1 calc R . . . .
C7B C 0.5590(6) 0.2639(6) 0.5287(3) 0.0377(16) Uani 1 1 d . . . . .
C8B C 0.7286(6) 0.1679(6) 0.4990(3) 0.0393(17) Uani 1 1 d . . . . .
H8BA H 0.692714 0.113483 0.522901 0.047 Uiso 1 1 calc R . . . .
H8BB H 0.801605 0.167554 0.505850 0.047 Uiso 1 1 calc R . . . .
O1C O 0.8880(4) 0.2356(4) 0.40314(19) 0.0436(13) Uani 1 1 d . . . . .
N1C N 0.7668(4) 0.2096(4) 0.3496(2) 0.0330(13) Uani 1 1 d . . . . .
N2C N 0.7371(5) 0.1498(4) 0.4397(2) 0.0348(13) Uani 1 1 d . . . . .
C1C C 0.6825(6) 0.1411(5) 0.3566(3) 0.0358(16) Uani 1 1 d . . . . .
H1C H 0.717180 0.075444 0.347164 0.043 Uiso 1 1 calc R . . . .
C2C C 0.6387(6) 0.1394(5) 0.4200(3) 0.0338(15) Uani 1 1 d . . . . .
H2C H 0.589030 0.198312 0.428912 0.041 Uiso 1 1 calc R . . . .
C3C C 0.5778(7) 0.0496(6) 0.4395(3) 0.0438(18) Uani 1 1 d . . . . .
H3CA H 0.550763 0.046480 0.480973 0.053 Uiso 1 1 calc R . . . .
H3CB H 0.624401 -0.009721 0.429396 0.053 Uiso 1 1 calc R . . . .
C4C C 0.4844(6) 0.0580(6) 0.4094(3) 0.0452(19) Uani 1 1 d . . . . .
H4CA H 0.433024 0.111335 0.425014 0.054 Uiso 1 1 calc R . . . .
H4CB H 0.447015 -0.003085 0.417732 0.054 Uiso 1 1 calc R . . . .
C5C C 0.5179(7) 0.0775(6) 0.3448(3) 0.0461(19) Uani 1 1 d . . . . .
H5CA H 0.554704 0.017658 0.328162 0.055 Uiso 1 1 calc R . . . .
H5CB H 0.452735 0.092535 0.329638 0.055 Uiso 1 1 calc R . . . .
C6C C 0.5921(6) 0.1618(6) 0.3264(3) 0.0382(16) Uani 1 1 d . . . . .
H6CA H 0.619945 0.164997 0.285037 0.046 Uiso 1 1 calc R . . . .
H6CB H 0.552857 0.224517 0.336901 0.046 Uiso 1 1 calc R . . . .
C7C C 0.8051(6) 0.2021(6) 0.3982(3) 0.0388(17) Uani 1 1 d . . . . .
C8C C 0.8345(6) 0.2333(5) 0.2947(3) 0.0343(16) Uani 1 1 d . . . . .
H8CA H 0.908705 0.237894 0.299013 0.041 Uiso 1 1 calc R . . . .
H8CB H 0.835045 0.180259 0.269758 0.041 Uiso 1 1 calc R . . . .
O1D O 0.7324(4) 0.2560(3) 0.20086(18) 0.0333(10) Uani 1 1 d . . . . .
N1D N 0.7987(5) 0.3236(4) 0.2689(2) 0.0353(13) Uani 1 1 d . . . . .
N2D N 0.7654(5) 0.4212(4) 0.1962(2) 0.0348(13) Uani 1 1 d . . . . .
C1D C 0.8483(6) 0.4151(5) 0.2702(3) 0.0363(16) Uani 1 1 d . . . . .
H1D H 0.923015 0.409287 0.246964 0.044 Uiso 1 1 calc R . . . .
C2D C 0.7821(6) 0.4846(5) 0.2378(3) 0.0375(16) Uani 1 1 d . . . . .
H2D H 0.711559 0.500786 0.263479 0.045 Uiso 1 1 calc R . . . .
C3D C 0.8377(7) 0.5775(6) 0.2188(3) 0.049(2) Uani 1 1 d . . . . .
H3DA H 0.793953 0.623125 0.198272 0.058 Uiso 1 1 calc R . . . .
H3DB H 0.908086 0.563701 0.193380 0.058 Uiso 1 1 calc R . . . .
C4D C 0.8520(7) 0.6224(6) 0.2727(3) 0.050(2) Uani 1 1 d . . . . .
H4DA H 0.780939 0.645006 0.294578 0.060 Uiso 1 1 calc R . . . .
H4DB H 0.895131 0.679765 0.261418 0.060 Uiso 1 1 calc R . . . .
C5D C 0.9074(8) 0.5500(6) 0.3111(4) 0.053(2) Uani 1 1 d . . . . .
H5DA H 0.982915 0.536291 0.291803 0.063 Uiso 1 1 calc R . . . .
H5DB H 0.906985 0.580709 0.346486 0.063 Uiso 1 1 calc R . . . .
C6D C 0.8525(7) 0.4539(6) 0.3258(3) 0.0439(18) Uani 1 1 d . . . . .
H6DA H 0.893747 0.407238 0.347047 0.053 Uiso 1 1 calc R . . . .
H6DB H 0.779364 0.465050 0.349036 0.053 Uiso 1 1 calc R . . . .
C7D C 0.7630(5) 0.3270(5) 0.2199(3) 0.0330(15) Uani 1 1 d . . . . .
C8D C 0.6983(6) 0.4519(5) 0.1556(3) 0.0361(16) Uani 1 1 d . . . . .
H8DA H 0.727046 0.510743 0.133248 0.043 Uiso 1 1 calc R . . . .
H8DB H 0.704341 0.400021 0.129262 0.043 Uiso 1 1 calc R . . . .
O1E O 0.6011(5) 0.6358(4) 0.1953(2) 0.0463(13) Uani 1 1 d . . . . .
N1E N 0.4584(5) 0.5478(4) 0.2441(2) 0.0342(13) Uani 1 1 d . . . . .
N2E N 0.5861(5) 0.4732(4) 0.1803(2) 0.0376(14) Uani 1 1 d . . . . .
C1E C 0.4154(6) 0.4590(5) 0.2323(3) 0.0370(16) Uani 1 1 d . . . . .
H1E H 0.378902 0.474882 0.200246 0.044 Uiso 1 1 calc R . . . .
C2E C 0.5172(6) 0.3986(5) 0.2110(3) 0.0348(16) Uani 1 1 d . . . . .
H2E H 0.546689 0.370230 0.243940 0.042 Uiso 1 1 calc R . . . .
C3E C 0.4945(6) 0.3162(5) 0.1784(3) 0.0402(17) Uani 1 1 d . . . . .
H3EA H 0.561161 0.276338 0.164060 0.048 Uiso 1 1 calc R . . . .
H3EB H 0.464039 0.342595 0.145962 0.048 Uiso 1 1 calc R . . . .
C4E C 0.4137(6) 0.2546(6) 0.2204(3) 0.0439(18) Uani 1 1 d . . . . .
H4EA H 0.389990 0.204996 0.199655 0.053 Uiso 1 1 calc R . . . .
H4EB H 0.450315 0.219998 0.248636 0.053 Uiso 1 1 calc R . . . .
C5E C 0.3149(7) 0.3138(6) 0.2513(4) 0.049(2) Uani 1 1 d . . . . .
H5EA H 0.269616 0.336331 0.224260 0.059 Uiso 1 1 calc R . . . .
H5EB H 0.272650 0.270800 0.281140 0.059 Uiso 1 1 calc R . . . .
C6E C 0.3414(6) 0.4021(6) 0.2783(3) 0.0420(18) Uani 1 1 d . . . . .
H6EA H 0.275434 0.442462 0.293139 0.050 Uiso 1 1 calc R . . . .
H6EB H 0.376876 0.381063 0.309778 0.050 Uiso 1 1 calc R . . . .
C7E C 0.5539(6) 0.5604(5) 0.2058(3) 0.0370(16) Uani 1 1 d . . . . .
C8E C 0.3878(7) 0.6323(6) 0.2633(3) 0.0388(17) Uani 1 1 d . . . . .
H8EA H 0.419826 0.692029 0.243839 0.047 Uiso 1 1 calc R . . . .
H8EB H 0.318304 0.628073 0.252904 0.047 Uiso 1 1 calc R . . . .
O1F O 0.1950(4) 0.5926(4) 0.3464(2) 0.0425(12) Uani 1 1 d . . . . .
N1F N 0.3700(5) 0.6391(5) 0.3234(2) 0.0346(13) Uani 1 1 d . . . . .
N2F N 0.2691(5) 0.6694(5) 0.4091(2) 0.0363(13) Uani 1 1 d . . . . .
C1F C 0.4278(6) 0.7074(5) 0.3473(3) 0.0388(17) Uani 1 1 d . . . . .
H1F H 0.405511 0.775433 0.335466 0.047 Uiso 1 1 calc R . . . .
C2F C 0.3796(6) 0.6878(5) 0.4101(3) 0.0357(16) Uani 1 1 d . . . . .
H2F H 0.415218 0.626356 0.423771 0.043 Uiso 1 1 calc R . . . .
C3F C 0.3998(6) 0.7694(6) 0.4422(3) 0.0412(17) Uani 1 1 d . . . . .
H3FA H 0.366853 0.758222 0.482847 0.049 Uiso 1 1 calc R . . . .
H3FB H 0.368846 0.831836 0.428053 0.049 Uiso 1 1 calc R . . . .
C4F C 0.5209(7) 0.7721(6) 0.4335(3) 0.0437(18) Uani 1 1 d . . . . .
H4FA H 0.548329 0.714679 0.454347 0.052 Uiso 1 1 calc R . . . .
H4FB H 0.536984 0.830886 0.449884 0.052 Uiso 1 1 calc R . . . .
C5F C 0.5806(7) 0.7729(6) 0.3712(3) 0.049(2) Uani 1 1 d . . . . .
H5FA H 0.567907 0.838055 0.352796 0.059 Uiso 1 1 calc R . . . .
H5FB H 0.658276 0.762554 0.369534 0.059 Uiso 1 1 calc R . . . .
C6F C 0.5482(6) 0.6969(6) 0.3376(3) 0.0437(19) Uani 1 1 d . . . . .
H6FA H 0.580985 0.707921 0.296961 0.052 Uiso 1 1 calc R . . . .
H6FB H 0.572067 0.630834 0.350693 0.052 Uiso 1 1 calc R . . . .
C7F C 0.2703(6) 0.6291(6) 0.3580(3) 0.0383(17) Uani 1 1 d . . . . .
C8F C 0.1971(6) 0.6341(5) 0.4601(3) 0.0378(16) Uani 1 1 d . . . . .
H8FA H 0.125280 0.631618 0.452044 0.045 Uiso 1 1 calc R . . . .
H8FB H 0.191049 0.681394 0.489155 0.045 Uiso 1 1 calc R . . . .
O1G O 0.2245(4) 0.6797(4) 0.72371(17) 0.0340(11) Uani 1 1 d . . . . .
N1G N 0.0503(5) 0.7326(4) 0.7625(2) 0.0323(13) Uani 1 1 d . . . . .
N2G N 0.1129(5) 0.5879(4) 0.7941(2) 0.0349(13) Uani 1 1 d . . . . .
C1G C -0.0425(6) 0.6835(5) 0.7964(3) 0.0350(16) Uani 1 1 d . . . . .
H1G H -0.071954 0.645863 0.770734 0.042 Uiso 1 1 calc R . . . .
C2G C 0.0111(5) 0.6122(5) 0.8330(3) 0.0334(15) Uani 1 1 d . . . . .
H2G H 0.026825 0.648355 0.863781 0.040 Uiso 1 1 calc R . . . .
C3G C -0.0626(6) 0.5336(6) 0.8603(3) 0.0399(17) Uani 1 1 d . . . . .
H3GA H -0.026817 0.486683 0.884236 0.048 Uiso 1 1 calc R . . . .
H3GB H -0.083062 0.497901 0.831204 0.048 Uiso 1 1 calc R . . . .
C4G C -0.1617(6) 0.5853(6) 0.8964(3) 0.0442(18) Uani 1 1 d . . . . .
H4GA H -0.215020 0.537003 0.912321 0.053 Uiso 1 1 calc R . . . .
H4GB H -0.140819 0.612784 0.928288 0.053 Uiso 1 1 calc R . . . .
C5G C -0.2130(6) 0.6665(6) 0.8634(3) 0.0438(18) Uani 1 1 d . . . . .
H5GA H -0.271283 0.701133 0.889804 0.053 Uiso 1 1 calc R . . . .
H5GB H -0.245380 0.637626 0.835871 0.053 Uiso 1 1 calc R . . . .
C6G C -0.1337(6) 0.7402(6) 0.8317(3) 0.0425(18) Uani 1 1 d . . . . .
H6GA H -0.168585 0.787259 0.807524 0.051 Uiso 1 1 calc R . . . .
H6GB H -0.107844 0.776576 0.858810 0.051 Uiso 1 1 calc R . . . .
C7G C 0.1378(5) 0.6678(5) 0.7565(3) 0.0314(15) Uani 1 1 d . . . . .
C8G C 0.0398(6) 0.8095(5) 0.7202(3) 0.0344(15) Uani 1 1 d . . . . .
H8GA H -0.027998 0.804645 0.708012 0.041 Uiso 1 1 calc R . . . .
H8GB H 0.099362 0.801518 0.686854 0.041 Uiso 1 1 calc R . . . .
O1H O -0.1376(4) 0.9540(4) 0.74357(19) 0.0396(12) Uani 1 1 d . . . . .
N1H N 0.0404(5) 0.9047(4) 0.7406(2) 0.0325(13) Uani 1 1 d . . . . .
N2H N -0.0117(5) 1.0625(4) 0.7499(2) 0.0315(13) Uani 1 1 d . . . . .
C1H C 0.1380(6) 0.9570(5) 0.7304(3) 0.0369(16) Uani 1 1 d . . . . .
H1H H 0.157671 0.976342 0.689098 0.044 Uiso 1 1 calc R . . . .
C2H C 0.0971(5) 1.0477(5) 0.7606(3) 0.0314(15) Uani 1 1 d . . . . .
H2H H 0.090951 1.031957 0.801975 0.038 Uiso 1 1 calc R . . . .
C3H C 0.1742(6) 1.1257(6) 0.7416(3) 0.0414(18) Uani 1 1 d . . . . .
H3HA H 0.147543 1.185057 0.761886 0.050 Uiso 1 1 calc R . . . .
H3HB H 0.182607 1.142268 0.700660 0.050 Uiso 1 1 calc R . . . .
C4H C 0.2811(6) 1.0869(5) 0.7546(3) 0.0403(17) Uani 1 1 d . . . . .
H4HA H 0.273847 1.081230 0.796074 0.048 Uiso 1 1 calc R . . . .
H4HB H 0.335285 1.134463 0.738587 0.048 Uiso 1 1 calc R . . . .
C5H C 0.3215(6) 0.9876(6) 0.7313(3) 0.0429(18) Uani 1 1 d . . . . .
H5HA H 0.343233 0.995886 0.689649 0.052 Uiso 1 1 calc R . . . .
H5HB H 0.385531 0.963216 0.745707 0.052 Uiso 1 1 calc R . . . .
C6H C 0.2373(6) 0.9119(6) 0.7475(3) 0.0417(17) Uani 1 1 d . . . . .
H6HA H 0.262769 0.851935 0.727641 0.050 Uiso 1 1 calc R . . . .
H6HB H 0.222518 0.894925 0.788677 0.050 Uiso 1 1 calc R . . . .
C7H C -0.0459(6) 0.9702(5) 0.7446(3) 0.0334(15) Uani 1 1 d . . . . .
C8H C -0.0886(6) 1.1376(5) 0.7753(3) 0.0338(16) Uani 1 1 d . . . . .
H8HA H -0.154862 1.135579 0.761271 0.041 Uiso 1 1 calc R . . . .
H8HB H -0.059393 1.201728 0.762680 0.041 Uiso 1 1 calc R . . . .
O1I O 0.0183(4) 1.2195(4) 0.85120(18) 0.0367(11) Uani 1 1 d . . . . .
N1I N -0.0641(4) 1.1071(4) 0.9196(2) 0.0311(12) Uani 1 1 d . . . . .
N2I N -0.1162(5) 1.1291(4) 0.8372(2) 0.0307(13) Uani 1 1 d . . . . .
C1I C -0.1660(5) 1.0612(5) 0.9284(3) 0.0304(14) Uani 1 1 d . . . . .
H1I H -0.224712 1.111299 0.941984 0.037 Uiso 1 1 calc R . . . .
C2I C -0.1696(5) 1.0427(5) 0.8679(3) 0.0310(14) Uani 1 1 d . . . . .
H2I H -0.123404 0.982764 0.856558 0.037 Uiso 1 1 calc R . . . .
C3I C -0.2825(6) 1.0273(6) 0.8647(3) 0.0382(17) Uani 1 1 d . . . . .
H3IA H -0.285660 1.015590 0.825572 0.046 Uiso 1 1 calc R . . . .
H3IB H -0.330085 1.085392 0.876413 0.046 Uiso 1 1 calc R . . . .
C4I C -0.3174(6) 0.9388(6) 0.9044(3) 0.0411(17) Uani 1 1 d . . . . .
H4IA H -0.394176 0.931469 0.906486 0.049 Uiso 1 1 calc R . . . .
H4IB H -0.276902 0.880024 0.888257 0.049 Uiso 1 1 calc R . . . .
C5I C -0.3009(6) 0.9444(6) 0.9640(3) 0.0397(17) Uani 1 1 d . . . . .
H5IA H -0.315669 0.880990 0.985210 0.048 Uiso 1 1 calc R . . . .
H5IB H -0.353204 0.994079 0.983227 0.048 Uiso 1 1 calc R . . . .
C6I C -0.1879(6) 0.9698(5) 0.9659(3) 0.0353(16) Uani 1 1 d . . . . .
H6IA H -0.183875 0.980600 1.004987 0.042 Uiso 1 1 calc R . . . .
H6IB H -0.134915 0.916329 0.952021 0.042 Uiso 1 1 calc R . . . .
C7I C -0.0459(6) 1.1572(5) 0.8677(2) 0.0308(15) Uani 1 1 d . . . . .
C8I C -0.0299(6) 1.1405(5) 0.9669(3) 0.0316(14) Uani 1 1 d . . . . .
H8IA H -0.093363 1.152284 0.997695 0.038 Uiso 1 1 calc R . . . .
H8IB H 0.003541 1.203092 0.955244 0.038 Uiso 1 1 calc R . . . .
Zn1J Zn -0.17650(6) 1.14596(6) 1.13583(3) 0.0288(2) Uani 1 1 d . . . . .
O1J O -0.0708(4) 1.0274(3) 1.07188(17) 0.0313(10) Uani 1 1 d . . . . .
N1J N 0.0455(4) 1.0718(4) 0.9878(2) 0.0313(12) Uani 1 1 d . . . . .
N2J N 0.1136(4) 0.9966(4) 1.0583(2) 0.0318(12) Uani 1 1 d . . . . .
N3J N -0.2308(4) 1.0299(4) 1.1888(2) 0.0290(12) Uani 1 1 d . . . . .
N4J N -0.0421(5) 1.1391(4) 1.1692(2) 0.0304(13) Uani 1 1 d . . . . .
N5J N -0.1226(4) 1.2624(4) 1.0825(2) 0.0289(12) Uani 1 1 d . . . . .
N6J N -0.3059(4) 1.1473(4) 1.0991(2) 0.0277(12) Uani 1 1 d . . . . .
C1J C 0.1607(6) 1.0858(5) 0.9726(3) 0.0349(16) Uani 1 1 d . . . . .
H1J H 0.173236 1.148321 0.987223 0.042 Uiso 1 1 calc R . . . .
C2J C 0.2018(5) 1.0017(5) 1.0086(3) 0.0339(15) Uani 1 1 d . . . . .
H2J H 0.206459 0.940657 0.988618 0.041 Uiso 1 1 calc R . . . .
C3J C 0.3127(6) 1.0195(6) 1.0157(3) 0.0413(17) Uani 1 1 d . . . . .
H3JA H 0.339853 0.965212 1.038865 0.050 Uiso 1 1 calc R . . . .
H3JB H 0.311345 1.080634 1.034319 0.050 Uiso 1 1 calc R . . . .
C4J C 0.3835(6) 1.0264(6) 0.9562(3) 0.0469(19) Uani 1 1 d . . . . .
H4JA H 0.394519 0.960902 0.941529 0.056 Uiso 1 1 calc R . . . .
H4JB H 0.454362 1.046729 0.958644 0.056 Uiso 1 1 calc R . . . .
C5J C 0.3391(6) 1.0976(7) 0.9136(4) 0.051(2) Uani 1 1 d . . . . .
H5JA H 0.343829 1.165094 0.923175 0.061 Uiso 1 1 calc R . . . .
H5JB H 0.383929 1.089518 0.875386 0.061 Uiso 1 1 calc R . . . .
C6J C 0.2229(6) 1.0821(6) 0.9131(3) 0.0415(18) Uani 1 1 d . . . . .
H6JA H 0.194752 1.133623 0.888628 0.050 Uiso 1 1 calc R . . . .
H6JB H 0.217880 1.018227 0.898609 0.050 Uiso 1 1 calc R . . . .
C7J C 0.0209(5) 1.0310(5) 1.0424(3) 0.0305(14) Uani 1 1 d . . . . .
C8J C 0.1110(6) 0.9196(5) 1.1025(3) 0.0338(15) Uani 1 1 d . . . . .
H8JA H 0.051300 0.935666 1.134604 0.041 Uiso 1 1 calc R . . . .
H8JB H 0.178241 0.917531 1.116062 0.041 Uiso 1 1 calc R . . . .
C9J C -0.3218(5) 0.9840(5) 1.1898(3) 0.0281(14) Uani 1 1 d . . . . .
C10J C -0.3274(6) 0.8996(5) 1.2294(3) 0.0352(16) Uani 1 1 d . . . . .
H10J H -0.382552 0.855404 1.238369 0.042 Uiso 1 1 calc R . . . .
C11J C -0.2391(6) 0.8957(5) 1.2512(3) 0.0324(15) Uani 1 1 d . . . . .
H11J H -0.220476 0.848004 1.278312 0.039 Uiso 1 1 calc R . . . .
C12J C -0.1787(5) 0.9772(5) 1.2257(2) 0.0275(14) Uani 1 1 d . . . . .
C13J C -0.0787(6) 0.9967(5) 1.2360(3) 0.0315(15) Uani 1 1 d . . . . .
C14J C -0.043(2) 0.925(2) 1.2800(9) 0.034(5) Uani 0.51(4) 1 d D U P A 1
C15J C 0.042(2) 0.857(2) 1.2635(11) 0.035(5) Uani 0.51(4) 1 d D U P A 1
H15J H 0.079239 0.859110 1.225064 0.042 Uiso 0.51(4) 1 calc R . P A 1
C16J C 0.074(2) 0.7872(19) 1.3013(11) 0.035(5) Uani 0.51(4) 1 d D U P A 1
H16J H 0.135055 0.743877 1.289451 0.042 Uiso 0.51(4) 1 calc R . P A 1
C17J C 0.017(2) 0.781(2) 1.3568(11) 0.048(5) Uani 0.51(4) 1 d D U P A 1
H17J H 0.032652 0.729287 1.382187 0.057 Uiso 0.51(4) 1 calc R . P A 1
C18J C -0.063(2) 0.8495(19) 1.3749(8) 0.050(5) Uani 0.51(4) 1 d D U P A 1
H18J H -0.096928 0.848444 1.413762 0.061 Uiso 0.51(4) 1 calc R . P A 1
C19J C -0.096(2) 0.9226(17) 1.3368(8) 0.046(5) Uani 0.51(4) 1 d D U P A 1
H19J H -0.152642 0.969015 1.349665 0.055 Uiso 0.51(4) 1 calc R . P A 1
C20J C -0.0157(5) 1.0729(5) 1.2092(3) 0.0300(14) Uani 1 1 d . . . . .
C21J C 0.0857(6) 1.0926(5) 1.2202(3) 0.0394(17) Uani 1 1 d . . . . .
H21J H 0.122634 1.055907 1.245431 0.047 Uiso 1 1 calc R . . . .
C22J C 0.1183(6) 1.1734(6) 1.1876(3) 0.0403(17) Uani 1 1 d . . . . .
H22J H 0.181747 1.205013 1.186373 0.048 Uiso 1 1 calc R . . . .
C23J C 0.0391(6) 1.2026(5) 1.1550(3) 0.0331(15) Uani 1 1 d . . . . .
C24J C 0.0434(5) 1.2805(5) 1.1151(3) 0.0306(15) Uani 1 1 d . . . . .
C25J C 0.142(3) 1.343(3) 1.1018(16) 0.034(6) Uani 0.38(5) 1 d D U P B 1
C26J C 0.145(3) 1.419(3) 1.1363(15) 0.042(6) Uani 0.38(5) 1 d D U P B 1
H26J H 0.087159 1.430973 1.167389 0.050 Uiso 0.38(5) 1 calc R . P B 1
C27J C 0.230(3) 1.477(3) 1.1259(16) 0.039(6) Uani 0.38(5) 1 d D U P B 1
H27J H 0.229997 1.527781 1.149550 0.047 Uiso 0.38(5) 1 calc R . P B 1
C28J C 0.317(3) 1.460(3) 1.0807(18) 0.048(7) Uani 0.38(5) 1 d D U P B 1
H28J H 0.375659 1.500541 1.073205 0.058 Uiso 0.38(5) 1 calc R . P B 1
C29J C 0.315(2) 1.388(2) 1.0482(18) 0.055(6) Uani 0.38(5) 1 d D U P B 1
H29J H 0.375174 1.375089 1.018226 0.066 Uiso 0.38(5) 1 calc R . P B 1
C30J C 0.228(3) 1.329(2) 1.0571(17) 0.049(6) Uani 0.38(5) 1 d D U P B 1
H30J H 0.228217 1.279233 1.032413 0.058 Uiso 0.38(5) 1 calc R . P B 1
C31J C -0.0309(5) 1.3097(5) 1.0809(3) 0.0291(15) Uani 1 1 d . . . . .
C32J C -0.0236(5) 1.3899(5) 1.0395(3) 0.0335(15) Uani 1 1 d . . . . .
H32J H 0.031756 1.433817 1.030039 0.040 Uiso 1 1 calc R . . . .
C33J C -0.1092(6) 1.3918(5) 1.0165(3) 0.0320(15) Uani 1 1 d . . . . .
H33J H -0.125631 1.437493 0.987892 0.038 Uiso 1 1 calc R . . . .
C34J C -0.1714(5) 1.3125(5) 1.0429(2) 0.0252(13) Uani 1 1 d . . . . .
C35J C -0.2677(5) 1.2895(5) 1.0304(2) 0.0271(14) Uani 1 1 d . . . . .
C36J C -0.3073(5) 1.3485(5) 0.9844(3) 0.0298(14) Uani 1 1 d . . . . .
C37J C -0.3888(6) 1.4195(6) 0.9959(3) 0.0416(18) Uani 1 1 d . . . . .
H37J H -0.417205 1.434995 1.033808 0.050 Uiso 1 1 calc R . . . .
C38J C -0.4301(7) 1.4689(7) 0.9528(4) 0.053(2) Uani 1 1 d . . . . .
H38J H -0.485051 1.519210 0.961115 0.064 Uiso 1 1 calc R . . . .
C39J C -0.3916(7) 1.4450(7) 0.8983(4) 0.054(2) Uani 1 1 d . . . . .
H39J H -0.423301 1.475759 0.869157 0.065 Uiso 1 1 calc R . . . .
C40J C -0.3080(8) 1.3774(6) 0.8854(3) 0.053(2) Uani 1 1 d . . . . .
H40J H -0.278373 1.364109 0.847257 0.064 Uiso 1 1 calc R . . . .
C41J C -0.2669(7) 1.3285(6) 0.9281(3) 0.0421(18) Uani 1 1 d . . . . .
H41J H -0.210008 1.280154 0.919160 0.050 Uiso 1 1 calc R . . . .
C42J C -0.3295(5) 1.2115(5) 1.0566(2) 0.0273(14) Uani 1 1 d . . . . .
C43J C -0.4292(5) 1.1904(5) 1.0447(3) 0.0304(14) Uani 1 1 d . . . . .
H43J H -0.462365 1.223216 1.016731 0.037 Uiso 1 1 calc R . . . .
C44J C -0.4672(6) 1.1154(5) 1.0807(3) 0.0318(15) Uani 1 1 d . . . . .
H44J H -0.532720 1.086260 1.083319 0.038 Uiso 1 1 calc R . . . .
C45J C -0.3891(5) 1.0879(5) 1.1146(3) 0.0283(14) Uani 1 1 d . . . . .
C46J C -0.3968(5) 1.0114(5) 1.1578(3) 0.0278(14) Uani 1 1 d . . . . .
C47J C -0.4962(6) 0.9558(5) 1.1692(3) 0.0312(15) Uani 1 1 d . . . . .
C48J C -0.5097(7) 0.8903(6) 1.1322(3) 0.048(2) Uani 1 1 d . . . . .
H48J H -0.456725 0.880445 1.098724 0.058 Uiso 1 1 calc R . . . .
C49J C -0.6019(8) 0.8383(7) 1.1444(4) 0.063(3) Uani 1 1 d . . . . .
H49J H -0.611113 0.793281 1.118744 0.075 Uiso 1 1 calc R . . . .
C50J C -0.6773(7) 0.8506(7) 1.1913(4) 0.056(3) Uani 1 1 d . . . . .
H50J H -0.739622 0.814924 1.198408 0.068 Uiso 1 1 calc R . . . .
C51J C -0.6651(7) 0.9157(7) 1.2302(4) 0.057(2) Uani 1 1 d . . . . .
H51J H -0.717948 0.924071 1.263863 0.068 Uiso 1 1 calc R . . . .
C52J C -0.5737(6) 0.9677(6) 1.2182(4) 0.048(2) Uani 1 1 d . . . . .
H52J H -0.564232 1.012215 1.244071 0.058 Uiso 1 1 calc R . . . .
O1K O 0.2792(4) 0.7842(4) 1.0486(2) 0.0394(11) Uani 1 1 d . . . . .
N1K N 0.1439(5) 0.7088(4) 1.0227(2) 0.0327(13) Uani 1 1 d . . . . .
N2K N 0.0981(4) 0.8232(4) 1.0857(2) 0.0320(12) Uani 1 1 d . . . . .
C1K C 0.0308(5) 0.6998(5) 1.0493(3) 0.0302(14) Uani 1 1 d . . . . .
H1K H 0.026070 0.652189 1.082872 0.036 Uiso 1 1 calc R . . . .
C2K C -0.0011(5) 0.8005(5) 1.0702(3) 0.0302(14) Uani 1 1 d . . . . .
H2K H -0.012087 0.845756 1.037534 0.036 Uiso 1 1 calc R . . . .
C3K C -0.1040(6) 0.8005(5) 1.1141(3) 0.0374(16) Uani 1 1 d . . . . .
H3KA H -0.124646 0.866735 1.127106 0.045 Uiso 1 1 calc R . . . .
H3KB H -0.095549 0.756096 1.147067 0.045 Uiso 1 1 calc R . . . .
C4K C -0.1896(6) 0.7663(6) 1.0869(3) 0.0405(17) Uani 1 1 d . . . . .
H4KA H -0.208388 0.818988 1.060042 0.049 Uiso 1 1 calc R . . . .
H4KB H -0.254641 0.755088 1.116641 0.049 Uiso 1 1 calc R . . . .
C5K C -0.1563(6) 0.6733(6) 1.0554(3) 0.0421(18) Uani 1 1 d . . . . .
H5KA H -0.156398 0.617347 1.083524 0.051 Uiso 1 1 calc R . . . .
H5KB H -0.210480 0.663610 1.033605 0.051 Uiso 1 1 calc R . . . .
C6K C -0.0464(6) 0.6735(6) 1.0152(3) 0.0375(17) Uani 1 1 d . . . . .
H6KA H -0.025359 0.608584 1.000426 0.045 Uiso 1 1 calc R . . . .
H6KB H -0.047441 0.721895 0.983007 0.045 Uiso 1 1 calc R . . . .
C7K C 0.1838(6) 0.7735(5) 1.0516(3) 0.0319(15) Uani 1 1 d . . . . .
C8K C 0.2098(6) 0.6275(5) 0.9971(3) 0.0344(16) Uani 1 1 d . . . . .
H8KA H 0.175751 0.566311 1.012230 0.041 Uiso 1 1 calc R . . . .
H8KB H 0.280428 0.624604 1.007243 0.041 Uiso 1 1 calc R . . . .
C14K C -0.033(3) 0.931(2) 1.2761(10) 0.036(5) Uani 0.49(4) 1 d D U P A 2
C15K C 0.021(2) 0.8434(19) 1.2597(11) 0.029(4) Uani 0.49(4) 1 d D U P A 2
H15K H 0.037597 0.829919 1.221037 0.034 Uiso 0.49(4) 1 calc R . P A 2
C16K C 0.053(2) 0.776(2) 1.2988(13) 0.041(5) Uani 0.49(4) 1 d D U P A 2
H16K H 0.088690 0.715839 1.287055 0.049 Uiso 0.49(4) 1 calc R . P A 2
C17K C 0.032(3) 0.796(2) 1.3554(12) 0.051(6) Uani 0.49(4) 1 d D U P A 2
H17K H 0.059806 0.752038 1.381596 0.061 Uiso 0.49(4) 1 calc R . P A 2
C18K C -0.027(2) 0.878(2) 1.3733(10) 0.059(5) Uani 0.49(4) 1 d D U P A 2
H18K H -0.048854 0.887808 1.412458 0.070 Uiso 0.49(4) 1 calc R . P A 2
C19K C -0.055(2) 0.9485(19) 1.3332(9) 0.051(5) Uani 0.49(4) 1 d D U P A 2
H19K H -0.088778 1.009117 1.345229 0.062 Uiso 0.49(4) 1 calc R . P A 2
C25K C 0.1329(18) 1.3451(18) 1.1099(10) 0.035(4) Uani 0.62(5) 1 d D U P B 2
C26K C 0.1186(17) 1.4357(16) 1.1337(9) 0.037(4) Uani 0.62(5) 1 d D U P B 2
H26K H 0.050246 1.456050 1.155145 0.044 Uiso 0.62(5) 1 calc R . P B 2
C27K C 0.201(2) 1.4947(17) 1.1267(10) 0.045(5) Uani 0.62(5) 1 d D U P B 2
H27K H 0.189423 1.556266 1.142522 0.054 Uiso 0.62(5) 1 calc R . P B 2
C28K C 0.3018(19) 1.4648(17) 1.0964(10) 0.044(4) Uani 0.62(5) 1 d D U P B 2
H28K H 0.360118 1.504483 1.093176 0.053 Uiso 0.62(5) 1 calc R . P B 2
C29K C 0.3172(15) 1.3795(15) 1.0716(12) 0.055(5) Uani 0.62(5) 1 d D U P B 2
H29K H 0.385316 1.361308 1.049042 0.066 Uiso 0.62(5) 1 calc R . P B 2
C30K C 0.2326(16) 1.3172(15) 1.0789(12) 0.048(4) Uani 0.62(5) 1 d D U P B 2
H30K H 0.244554 1.256233 1.062415 0.057 Uiso 0.62(5) 1 calc R . P B 2
O1L O 0.1213(4) 0.5077(3) 0.93261(18) 0.0373(11) Uani 1 1 d . . . . .
N1L N 0.2250(5) 0.6355(4) 0.9358(2) 0.0318(13) Uani 1 1 d . . . . .
N2L N 0.2443(5) 0.5662(4) 0.8540(2) 0.0348(13) Uani 1 1 d . . . . .
C1L C 0.3252(6) 0.6665(5) 0.8996(3) 0.0331(15) Uani 1 1 d . . . . .
H1L H 0.384423 0.618765 0.906536 0.040 Uiso 1 1 calc R . . . .
C2L C 0.3060(5) 0.6528(5) 0.8414(3) 0.0323(15) Uani 1 1 d . . . . .
H2L H 0.259162 0.708992 0.830397 0.039 Uiso 1 1 calc R . . . .
C3L C 0.4107(6) 0.6492(5) 0.7987(3) 0.0364(16) Uani 1 1 d . . . . .
H3LA H 0.398661 0.640415 0.760758 0.044 Uiso 1 1 calc R . . . .
H3LB H 0.458644 0.594350 0.808959 0.044 Uiso 1 1 calc R . . . .
C4L C 0.4604(6) 0.7458(6) 0.7989(3) 0.0424(18) Uani 1 1 d . . . . .
H4LA H 0.417870 0.797969 0.781918 0.051 Uiso 1 1 calc R . . . .
H4LB H 0.533477 0.742269 0.774822 0.051 Uiso 1 1 calc R . . . .
C5L C 0.4669(6) 0.7735(7) 0.8577(3) 0.048(2) Uani 1 1 d . . . . .
H5LA H 0.489849 0.840716 0.854630 0.057 Uiso 1 1 calc R . . . .
H5LB H 0.521914 0.729760 0.871282 0.057 Uiso 1 1 calc R . . . .
C6L C 0.3596(6) 0.7673(5) 0.9014(3) 0.0382(17) Uani 1 1 d . . . . .
H6LA H 0.369163 0.778087 0.939537 0.046 Uiso 1 1 calc R . . . .
H6LB H 0.305559 0.816677 0.891355 0.046 Uiso 1 1 calc R . . . .
C7L C 0.1890(6) 0.5631(5) 0.9097(3) 0.0327(15) Uani 1 1 d . . . . .
C8L C 0.1994(6) 0.5265(5) 0.8114(3) 0.0343(16) Uani 1 1 d . . . . .
H8LA H 0.257437 0.515794 0.777637 0.041 Uiso 1 1 calc R . . . .
H8LB H 0.172307 0.462359 0.826267 0.041 Uiso 1 1 calc R . . . .
C25X C 0.101(2) 0.9194(13) 0.5411(7) 0.039(3) Uani 0.75(3) 1 d D U P C 1
C26X C 0.1014(17) 0.9187(13) 0.4842(6) 0.055(4) Uani 0.75(3) 1 d D U P C 1
H26X H 0.130901 0.862980 0.464398 0.066 Uiso 0.75(3) 1 calc R . P C 1
C27X C 0.0590(14) 0.9989(14) 0.4554(8) 0.069(4) Uani 0.75(3) 1 d D U P C 1
H27X H 0.060026 0.997573 0.416395 0.083 Uiso 0.75(3) 1 calc R . P C 1
C28X C 0.0160(13) 1.0797(11) 0.4840(9) 0.062(5) Uani 0.75(3) 1 d D U P C 1
H28X H -0.011587 1.134874 0.464550 0.074 Uiso 0.75(3) 1 calc R . P C 1
C29X C 0.0132(12) 1.0805(11) 0.5388(8) 0.062(4) Uani 0.75(3) 1 d D U P C 1
H29X H -0.017776 1.136044 0.558339 0.074 Uiso 0.75(3) 1 calc R . P C 1
C30X C 0.0549(17) 1.0009(12) 0.5682(7) 0.049(4) Uani 0.75(3) 1 d D U P C 1
H30X H 0.051440 1.003163 0.607443 0.059 Uiso 0.75(3) 1 calc R . P C 1
C25Y C 0.092(8) 0.931(4) 0.551(2) 0.044(7) Uani 0.25(3) 1 d D U P C 2
C26Y C 0.081(5) 0.949(4) 0.495(2) 0.057(7) Uani 0.25(3) 1 d D U P C 2
H26Y H 0.107746 0.901168 0.468575 0.068 Uiso 0.25(3) 1 calc R . P C 2
C27Y C 0.030(5) 1.036(4) 0.478(2) 0.063(7) Uani 0.25(3) 1 d D U P C 2
H27Y H 0.015196 1.044195 0.441419 0.075 Uiso 0.25(3) 1 calc R . P C 2
C28Y C 0.003(4) 1.109(3) 0.515(2) 0.063(8) Uani 0.25(3) 1 d D U P C 2
H28Y H -0.023084 1.170961 0.502008 0.076 Uiso 0.25(3) 1 calc R . P C 2
C29Y C 0.013(3) 1.092(3) 0.568(2) 0.054(7) Uani 0.25(3) 1 d D U P C 2
H29Y H -0.009651 1.142015 0.593716 0.065 Uiso 0.25(3) 1 calc R . P C 2
C30Y C 0.057(5) 1.003(3) 0.587(2) 0.045(7) Uani 0.25(3) 1 d D U P C 2
H30Y H 0.062805 0.992679 0.624961 0.054 Uiso 0.25(3) 1 calc R . P C 2
C1S C 0.5549(11) 0.6894(13) 0.0262(9) 0.141(7) Uani 1 1 d . U . D 2
H1SA H 0.611631 0.651636 0.001485 0.212 Uiso 1 1 calc GR . . D 2
H1SB H 0.566457 0.682347 0.064738 0.212 Uiso 1 1 calc GR . . D 2
H1SC H 0.556183 0.758173 0.012650 0.212 Uiso 1 1 calc GR . . D 2
O1S O 0.4572(5) 0.6560(6) 0.0257(4) 0.089(2) Uani 1 1 d . U . D 2
H1S H 0.408156 0.694454 0.041941 0.133 Uiso 1 1 calc GR . . D 2
O1W O 0.1631(7) 0.3103(5) 0.9032(3) 0.078(2) Uani 1 1 d . . . . .
H1WA H 0.148582 0.371198 0.905011 0.117 Uiso 1 1 d G . . . .
H1WB H 0.127163 0.293524 0.880699 0.117 Uiso 1 1 d G . . . .

loop_
_atom_site_aniso_label
_atom_site_aniso_U_11
_atom_site_aniso_U_22
_atom_site_aniso_U_33
_atom_site_aniso_U_23
_atom_site_aniso_U_13
_atom_site_aniso_U_12
Zn1A 0.0253(4) 0.0273(4) 0.0290(4) 0.0003(3) -0.0038(3) -0.0022(4)
O1A 0.035(3) 0.033(3) 0.027(2) -0.0056(19) -0.0025(19) 0.000(2)
N1A 0.030(3) 0.034(3) 0.030(3) -0.005(2) -0.004(2) -0.001(3)
N2A 0.032(3) 0.037(3) 0.029(3) -0.003(2) -0.004(2) 0.005(3)
N3A 0.026(3) 0.025(3) 0.026(3) 0.002(2) 0.000(2) -0.002(2)
N4A 0.021(3) 0.031(3) 0.026(2) -0.001(2) -0.001(2) -0.001(2)
N5A 0.031(3) 0.026(3) 0.027(3) 0.001(2) -0.005(2) -0.006(3)
N6A 0.025(3) 0.035(3) 0.027(3) -0.004(2) -0.005(2) 0.000(3)
C1A 0.029(3) 0.039(4) 0.034(3) -0.005(3) -0.003(3) -0.004(3)
C2A 0.028(3) 0.037(4) 0.032(3) -0.004(3) -0.004(3) -0.001(3)
C3A 0.028(4) 0.059(5) 0.038(4) -0.004(3) -0.006(3) 0.000(4)
C4A 0.040(4) 0.062(6) 0.057(5) -0.017(4) -0.005(4) -0.013(4)
C5A 0.051(5) 0.045(5) 0.062(5) -0.014(4) -0.009(4) -0.010(4)
C6A 0.044(4) 0.038(4) 0.045(4) -0.007(3) -0.005(3) -0.006(4)
C7A 0.032(3) 0.039(4) 0.021(3) -0.004(3) 0.002(3) 0.005(3)
C8A 0.037(4) 0.039(4) 0.028(3) -0.001(3) -0.002(3) 0.008(3)
C9A 0.026(3) 0.030(4) 0.021(3) -0.003(3) 0.002(2) -0.006(3)
C10A 0.028(3) 0.033(4) 0.031(3) 0.003(3) -0.006(3) 0.000(3)
C11A 0.024(3) 0.034(4) 0.034(3) 0.002(3) -0.006(3) -0.006(3)
C12A 0.025(3) 0.032(4) 0.025(3) -0.001(3) -0.001(2) -0.008(3)
C13A 0.025(3) 0.028(4) 0.026(3) -0.003(3) -0.002(3) -0.005(3)
C14A 0.018(3) 0.030(4) 0.045(4) 0.002(3) -0.003(3) -0.004(3)
C15A 0.055(5) 0.047(5) 0.053(4) 0.003(4) -0.022(4) -0.018(4)
C16A 0.061(6) 0.047(5) 0.101(7) 0.001(5) -0.044(6) -0.018(5)
C17A 0.036(5) 0.038(5) 0.114(8) 0.019(5) -0.022(5) -0.010(4)
C18A 0.038(5) 0.041(5) 0.081(6) 0.020(5) 0.009(4) -0.008(4)
C19A 0.033(4) 0.045(5) 0.054(4) 0.008(4) 0.002(3) -0.009(4)
C20A 0.028(3) 0.031(4) 0.024(3) 0.000(3) -0.003(3) -0.004(3)
C21A 0.035(4) 0.026(3) 0.033(3) 0.002(3) -0.006(3) -0.001(3)
C22A 0.031(4) 0.022(3) 0.033(3) 0.007(3) -0.004(3) 0.002(3)
C23A 0.029(3) 0.029(4) 0.025(3) 0.000(3) -0.002(3) -0.001(3)
C24A 0.025(3) 0.031(4) 0.028(3) 0.003(3) -0.002(3) 0.002(3)
C31A 0.027(3) 0.030(4) 0.025(3) -0.002(3) -0.002(3) -0.002(3)
C32A 0.022(3) 0.038(4) 0.035(3) -0.004(3) -0.005(3) 0.005(3)
C33A 0.024(3) 0.039(4) 0.040(4) -0.002(3) -0.006(3) -0.001(3)
C34A 0.027(3) 0.026(3) 0.028(3) -0.004(3) -0.003(3) -0.001(3)
C35A 0.030(4) 0.034(4) 0.028(3) -0.001(3) -0.003(3) -0.015(3)
C36A 0.027(3) 0.031(4) 0.032(3) 0.006(3) -0.011(3) -0.004(3)
C37A 0.034(4) 0.050(5) 0.036(4) 0.000(3) -0.003(3) -0.009(4)
C38A 0.028(4) 0.063(6) 0.045(4) 0.015(4) -0.009(3) -0.007(4)
C39A 0.028(4) 0.051(5) 0.070(5) 0.022(4) -0.024(4) -0.011(4)
C40A 0.051(5) 0.048(5) 0.071(5) -0.003(4) -0.021(4) -0.019(4)
C41A 0.040(4) 0.045(5) 0.046(4) -0.010(4) -0.002(3) -0.010(4)
C42A 0.018(3) 0.033(4) 0.033(3) 0.000(3) -0.003(3) -0.006(3)
C43A 0.030(4) 0.039(4) 0.036(3) 0.004(3) -0.001(3) -0.011(3)
C44A 0.031(4) 0.027(4) 0.038(3) 0.005(3) -0.009(3) 0.001(3)
C45A 0.024(3) 0.027(3) 0.026(3) -0.001(3) -0.001(2) 0.003(3)
C46A 0.031(3) 0.025(3) 0.021(3) 0.001(2) -0.006(3) -0.003(3)
C47A 0.024(3) 0.034(4) 0.031(3) 0.003(3) -0.005(3) -0.004(3)
C48A 0.043(4) 0.034(4) 0.043(4) 0.001(3) -0.013(3) 0.001(4)
C49A 0.050(5) 0.048(5) 0.037(4) 0.014(3) -0.017(3) -0.005(4)
C50A 0.039(4) 0.035(4) 0.059(5) 0.018(4) -0.024(4) -0.007(4)
C51A 0.031(4) 0.031(4) 0.053(4) 0.007(3) -0.007(3) 0.001(3)
C52A 0.038(4) 0.034(4) 0.036(3) 0.003(3) -0.004(3) -0.003(3)
O1B 0.042(3) 0.036(3) 0.033(2) 0.004(2) 0.002(2) 0.002(2)
N1B 0.028(3) 0.038(3) 0.032(3) -0.006(2) 0.000(2) 0.001(3)
N2B 0.031(3) 0.043(4) 0.027(3) -0.002(2) -0.006(2) 0.014(3)
C1B 0.030(4) 0.048(5) 0.029(3) -0.007(3) -0.003(3) 0.001(3)
C2B 0.032(4) 0.047(4) 0.033(3) -0.009(3) -0.005(3) 0.010(3)
C3B 0.035(4) 0.070(6) 0.043(4) -0.016(4) -0.008(3) 0.006(4)
C4B 0.036(4) 0.071(6) 0.053(5) -0.017(4) -0.004(3) -0.011(4)
C5B 0.039(4) 0.056(5) 0.053(4) -0.017(4) 0.005(4) -0.009(4)
C6B 0.040(4) 0.046(5) 0.043(4) -0.003(3) 0.002(3) -0.006(4)
C7B 0.041(4) 0.043(4) 0.026(3) 0.004(3) -0.007(3) 0.005(4)
C8B 0.038(4) 0.047(5) 0.029(3) 0.002(3) -0.007(3) 0.013(4)
O1C 0.033(3) 0.063(4) 0.034(2) -0.004(2) -0.005(2) 0.000(3)
N1C 0.032(3) 0.034(3) 0.029(3) 0.001(2) 0.002(2) 0.000(3)
N2C 0.039(3) 0.036(3) 0.026(3) 0.000(2) -0.003(2) 0.006(3)
C1C 0.039(4) 0.035(4) 0.030(3) -0.001(3) -0.001(3) -0.008(3)
C2C 0.037(4) 0.031(4) 0.030(3) 0.000(3) -0.002(3) 0.004(3)
C3C 0.050(5) 0.035(4) 0.039(4) -0.002(3) 0.004(3) -0.004(4)
C4C 0.043(4) 0.037(4) 0.050(4) -0.003(3) 0.005(3) -0.011(4)
C5C 0.045(4) 0.045(5) 0.044(4) -0.007(3) 0.000(3) -0.008(4)
C6C 0.046(4) 0.039(4) 0.028(3) -0.001(3) -0.008(3) -0.003(4)
C7C 0.029(4) 0.055(5) 0.032(3) -0.008(3) -0.006(3) 0.006(4)
C8C 0.036(4) 0.038(4) 0.025(3) -0.002(3) 0.001(3) -0.004(3)
O1D 0.033(2) 0.033(3) 0.031(2) -0.008(2) 0.0000(19) 0.002(2)
N1D 0.048(4) 0.030(3) 0.028(3) -0.001(2) -0.005(2) -0.008(3)
N2D 0.044(3) 0.030(3) 0.029(3) -0.001(2) -0.006(2) -0.001(3)
C1D 0.039(4) 0.033(4) 0.033(3) 0.001(3) -0.001(3) -0.005(3)
C2D 0.047(4) 0.030(4) 0.032(3) 0.001(3) -0.001(3) -0.004(3)
C3D 0.057(5) 0.039(4) 0.045(4) 0.000(3) 0.001(4) -0.011(4)
C4D 0.062(5) 0.033(4) 0.055(4) -0.004(3) -0.008(4) -0.011(4)
C5D 0.062(6) 0.042(5) 0.056(5) -0.006(4) -0.008(4) -0.019(4)
C6D 0.059(5) 0.034(4) 0.040(4) -0.005(3) -0.011(3) -0.008(4)
C7D 0.029(3) 0.035(4) 0.029(3) -0.006(3) 0.007(3) -0.001(3)
C8D 0.042(4) 0.037(4) 0.024(3) 0.001(3) 0.001(3) 0.005(3)
O1E 0.059(3) 0.033(3) 0.040(3) 0.000(2) 0.002(2) -0.001(3)
N1E 0.042(3) 0.029(3) 0.027(3) -0.004(2) 0.002(2) 0.005(3)
N2E 0.047(4) 0.034(3) 0.027(3) 0.001(2) 0.000(2) -0.003(3)
C1E 0.042(4) 0.035(4) 0.034(3) -0.010(3) -0.010(3) 0.007(3)
C2E 0.042(4) 0.033(4) 0.029(3) -0.005(3) -0.007(3) -0.001(3)
C3E 0.048(4) 0.036(4) 0.038(4) -0.010(3) -0.013(3) 0.003(3)
C4E 0.049(5) 0.037(4) 0.049(4) -0.009(3) -0.014(3) -0.003(4)
C5E 0.039(4) 0.052(5) 0.056(5) -0.009(4) -0.004(4) -0.006(4)
C6E 0.036(4) 0.050(5) 0.036(4) -0.004(3) 0.000(3) -0.001(4)
C7E 0.048(4) 0.031(4) 0.028(3) -0.005(3) -0.002(3) 0.012(3)
C8E 0.055(5) 0.036(4) 0.023(3) -0.003(3) -0.006(3) 0.008(4)
O1F 0.037(3) 0.052(3) 0.038(3) -0.011(2) -0.010(2) 0.008(3)
N1F 0.038(3) 0.040(4) 0.024(3) -0.006(2) -0.002(2) 0.002(3)
N2F 0.034(3) 0.043(4) 0.029(3) -0.006(3) -0.002(2) 0.004(3)
C1F 0.056(5) 0.032(4) 0.022(3) 0.001(3) 0.001(3) 0.002(4)
C2F 0.040(4) 0.036(4) 0.024(3) -0.001(3) 0.004(3) 0.002(3)
C3F 0.050(5) 0.036(4) 0.034(4) -0.002(3) -0.002(3) -0.001(4)
C4F 0.057(5) 0.035(4) 0.036(4) 0.003(3) -0.003(3) -0.011(4)
C5F 0.059(5) 0.046(5) 0.038(4) 0.002(3) 0.002(4) -0.014(4)
C6F 0.049(5) 0.040(4) 0.035(4) -0.006(3) 0.008(3) -0.007(4)
C7F 0.043(4) 0.042(4) 0.028(3) -0.007(3) -0.007(3) 0.012(4)
C8F 0.044(4) 0.038(4) 0.029(3) -0.004(3) -0.004(3) 0.002(3)
O1G 0.034(3) 0.041(3) 0.024(2) -0.0075(19) 0.0006(19) 0.000(2)
N1G 0.031(3) 0.034(3) 0.029(3) 0.002(2) -0.001(2) -0.003(3)
N2G 0.038(3) 0.031(3) 0.035(3) -0.005(2) -0.004(2) -0.003(3)
C1G 0.037(4) 0.035(4) 0.033(3) -0.006(3) -0.001(3) -0.010(3)
C2G 0.032(4) 0.036(4) 0.029(3) -0.009(3) 0.002(3) -0.006(3)
C3G 0.040(4) 0.043(4) 0.036(3) -0.005(3) -0.003(3) -0.008(4)
C4G 0.042(4) 0.049(5) 0.040(4) 0.001(3) -0.002(3) -0.011(4)
C5G 0.036(4) 0.046(5) 0.044(4) -0.004(3) 0.002(3) -0.006(4)
C6G 0.038(4) 0.045(5) 0.041(4) -0.002(3) 0.000(3) -0.007(4)
C7G 0.034(4) 0.033(4) 0.027(3) -0.007(3) -0.004(3) -0.003(3)
C8G 0.036(4) 0.035(4) 0.032(3) -0.008(3) -0.007(3) 0.002(3)
O1H 0.036(3) 0.050(3) 0.036(2) -0.007(2) -0.012(2) -0.001(2)
N1H 0.035(3) 0.028(3) 0.035(3) -0.005(2) -0.007(2) -0.001(3)
N2H 0.032(3) 0.030(3) 0.031(3) -0.004(2) -0.004(2) 0.000(3)
C1H 0.036(4) 0.040(4) 0.032(3) -0.005(3) -0.001(3) -0.006(3)
C2H 0.029(3) 0.034(4) 0.029(3) 0.002(3) -0.001(3) -0.006(3)
C3H 0.040(4) 0.036(4) 0.042(4) -0.001(3) 0.003(3) -0.006(4)
C4H 0.034(4) 0.033(4) 0.050(4) -0.001(3) -0.001(3) -0.003(3)
C5H 0.035(4) 0.036(4) 0.054(4) 0.000(3) -0.001(3) -0.007(3)
C6H 0.035(4) 0.036(4) 0.052(4) -0.008(3) -0.004(3) 0.003(3)
C7H 0.033(4) 0.038(4) 0.029(3) -0.010(3) -0.006(3) 0.002(3)
C8H 0.040(4) 0.036(4) 0.026(3) 0.000(3) -0.008(3) -0.003(3)
O1I 0.041(3) 0.035(3) 0.032(2) 0.001(2) -0.005(2) -0.006(2)
N1I 0.030(3) 0.034(3) 0.029(3) -0.004(2) -0.007(2) -0.002(3)
N2I 0.036(3) 0.030(3) 0.027(3) -0.003(2) -0.010(2) 0.002(3)
C1I 0.024(3) 0.032(4) 0.034(3) -0.006(3) -0.002(3) -0.003(3)
C2I 0.027(3) 0.036(4) 0.030(3) -0.002(3) -0.007(3) -0.002(3)
C3I 0.027(4) 0.049(5) 0.041(4) -0.016(3) -0.009(3) 0.005(3)
C4I 0.031(4) 0.044(4) 0.048(4) -0.012(3) -0.003(3) -0.002(3)
C5I 0.031(4) 0.045(4) 0.042(4) -0.006(3) -0.002(3) -0.005(3)
C6I 0.040(4) 0.037(4) 0.029(3) -0.001(3) -0.006(3) -0.006(3)
C7I 0.040(4) 0.027(3) 0.025(3) -0.007(3) -0.005(3) 0.001(3)
C8I 0.035(4) 0.034(4) 0.026(3) -0.004(3) -0.005(3) -0.001(3)
Zn1J 0.0279(4) 0.0311(5) 0.0274(4) 0.0015(3) -0.0069(3) -0.0033(4)
O1J 0.030(2) 0.033(3) 0.029(2) -0.0066(19) -0.0010(19) 0.000(2)
N1J 0.026(3) 0.036(3) 0.031(3) -0.002(2) -0.005(2) 0.001(3)
N2J 0.029(3) 0.035(3) 0.031(3) -0.002(2) -0.006(2) 0.001(3)
N3J 0.028(3) 0.035(3) 0.024(2) -0.004(2) -0.003(2) -0.001(3)
N4J 0.034(3) 0.030(3) 0.029(3) -0.002(2) -0.010(2) -0.003(3)
N5J 0.024(3) 0.031(3) 0.031(3) 0.001(2) -0.005(2) -0.002(2)
N6J 0.030(3) 0.027(3) 0.024(3) 0.002(2) -0.003(2) -0.004(3)
C1J 0.029(4) 0.038(4) 0.035(3) -0.005(3) -0.002(3) -0.002(3)
C2J 0.023(3) 0.043(4) 0.033(3) -0.003(3) 0.000(3) -0.004(3)
C3J 0.034(4) 0.042(4) 0.049(4) -0.002(3) -0.011(3) -0.003(3)
C4J 0.027(4) 0.056(5) 0.057(5) -0.013(4) -0.005(3) -0.002(4)
C5J 0.033(4) 0.060(6) 0.055(5) -0.005(4) -0.001(3) 0.000(4)
C6J 0.034(4) 0.051(5) 0.036(4) -0.001(3) 0.003(3) -0.009(4)
C7J 0.035(4) 0.027(4) 0.029(3) -0.006(3) -0.008(3) 0.001(3)
C8J 0.037(4) 0.035(4) 0.032(3) -0.008(3) -0.011(3) 0.002(3)
C9J 0.026(3) 0.031(4) 0.025(3) 0.000(3) -0.001(3) -0.003(3)
C10J 0.034(4) 0.032(4) 0.039(4) 0.002(3) -0.007(3) -0.002(3)
C11J 0.036(4) 0.032(4) 0.025(3) 0.000(3) -0.001(3) 0.005(3)
C12J 0.028(3) 0.031(4) 0.021(3) 0.000(3) -0.004(2) 0.004(3)
C13J 0.035(4) 0.033(4) 0.027(3) -0.008(3) -0.009(3) 0.008(3)
C14J 0.036(8) 0.039(8) 0.025(8) 0.009(7) -0.010(7) -0.001(7)
C15J 0.026(9) 0.038(9) 0.035(8) 0.002(7) 0.001(7) 0.002(8)
C16J 0.026(9) 0.037(8) 0.037(7) 0.014(6) -0.001(7) -0.001(8)
C17J 0.038(9) 0.053(9) 0.050(8) 0.014(7) -0.015(7) -0.002(8)
C18J 0.049(10) 0.067(11) 0.032(6) 0.008(7) -0.008(7) 0.006(8)
C19J 0.050(10) 0.053(10) 0.028(7) 0.001(7) -0.002(7) 0.016(8)
C20J 0.030(4) 0.031(4) 0.029(3) -0.002(3) -0.008(3) 0.006(3)
C21J 0.040(4) 0.031(4) 0.053(4) 0.001(3) -0.025(3) 0.006(3)
C22J 0.033(4) 0.042(4) 0.049(4) -0.003(3) -0.017(3) -0.002(4)
C23J 0.032(4) 0.032(4) 0.036(3) 0.000(3) -0.009(3) 0.000(3)
C24J 0.026(3) 0.029(4) 0.037(3) -0.003(3) -0.005(3) -0.002(3)
C25J 0.022(10) 0.041(10) 0.045(11) -0.002(9) -0.015(9) -0.010(9)
C26J 0.038(12) 0.047(11) 0.043(9) -0.008(9) -0.008(9) -0.010(10)
C27J 0.033(12) 0.045(11) 0.048(9) -0.006(9) -0.021(9) -0.010(10)
C28J 0.035(10) 0.048(11) 0.060(14) 0.026(11) -0.014(10) -0.012(9)
C29J 0.033(9) 0.064(10) 0.056(13) 0.014(11) 0.009(11) -0.010(8)
C30J 0.037(9) 0.045(10) 0.056(12) 0.000(10) 0.010(11) -0.016(8)
C31J 0.025(3) 0.032(4) 0.030(3) -0.003(3) -0.004(3) -0.001(3)
C32J 0.027(3) 0.036(4) 0.034(3) 0.001(3) 0.001(3) -0.009(3)
C33J 0.038(4) 0.030(4) 0.024(3) 0.007(3) -0.001(3) -0.004(3)
C34J 0.025(3) 0.028(3) 0.020(3) 0.000(2) -0.001(2) 0.000(3)
C35J 0.025(3) 0.029(3) 0.024(3) -0.002(3) -0.001(2) 0.004(3)
C36J 0.027(3) 0.032(4) 0.031(3) 0.006(3) -0.009(3) -0.006(3)
C37J 0.033(4) 0.051(5) 0.032(3) 0.007(3) 0.005(3) 0.007(4)
C38J 0.035(4) 0.049(5) 0.070(6) 0.013(4) -0.009(4) 0.005(4)
C39J 0.056(5) 0.061(6) 0.051(5) 0.010(4) -0.026(4) -0.016(5)
C40J 0.089(7) 0.037(4) 0.037(4) 0.004(3) -0.024(4) -0.002(5)
C41J 0.060(5) 0.039(4) 0.027(3) -0.006(3) -0.010(3) 0.000(4)
C42J 0.025(3) 0.033(4) 0.025(3) -0.004(3) -0.008(2) -0.002(3)
C43J 0.030(3) 0.034(4) 0.026(3) 0.000(3) -0.007(3) 0.000(3)
C44J 0.032(4) 0.034(4) 0.032(3) -0.001(3) -0.013(3) -0.004(3)
C45J 0.028(3) 0.027(3) 0.029(3) 0.000(3) -0.003(3) -0.003(3)
C46J 0.029(3) 0.027(4) 0.027(3) -0.002(3) -0.006(3) -0.002(3)
C47J 0.032(4) 0.029(4) 0.034(3) 0.009(3) -0.012(3) -0.009(3)
C48J 0.055(5) 0.052(5) 0.041(4) 0.011(4) -0.016(4) -0.030(4)
C49J 0.070(6) 0.072(7) 0.059(5) 0.017(5) -0.037(5) -0.039(6)
C50J 0.037(5) 0.053(6) 0.081(6) 0.034(5) -0.028(5) -0.015(4)
C51J 0.030(4) 0.049(5) 0.078(6) 0.021(5) 0.005(4) -0.003(4)
C52J 0.032(4) 0.049(5) 0.060(5) 0.000(4) -0.002(4) -0.008(4)
O1K 0.032(3) 0.047(3) 0.042(3) -0.014(2) -0.011(2) 0.000(2)
N1K 0.032(3) 0.038(3) 0.027(3) -0.009(2) -0.004(2) -0.002(3)
N2K 0.034(3) 0.034(3) 0.029(3) -0.007(2) -0.009(2) 0.003(3)
C1K 0.029(3) 0.032(4) 0.024(3) -0.002(3) 0.003(3) 0.001(3)
C2K 0.027(3) 0.036(4) 0.026(3) -0.005(3) -0.002(3) -0.001(3)
C3K 0.038(4) 0.036(4) 0.032(3) -0.002(3) 0.003(3) 0.002(3)
C4K 0.028(3) 0.047(5) 0.041(4) 0.002(3) 0.004(3) 0.000(3)
C5K 0.040(4) 0.048(5) 0.038(4) -0.005(3) -0.007(3) -0.005(4)
C6K 0.043(4) 0.038(4) 0.032(3) -0.005(3) -0.007(3) -0.008(4)
C7K 0.041(4) 0.029(4) 0.026(3) -0.005(3) -0.007(3) 0.006(3)
C8K 0.039(4) 0.032(4) 0.031(3) -0.011(3) -0.005(3) 0.003(3)
C14K 0.042(9) 0.044(9) 0.024(8) -0.005(8) -0.008(8) -0.001(8)
C15K 0.029(9) 0.027(8) 0.031(7) -0.005(6) -0.010(6) 0.001(7)
C16K 0.033(10) 0.045(9) 0.046(8) 0.001(7) -0.010(7) -0.008(8)
C17K 0.046(10) 0.060(10) 0.048(8) 0.015(8) -0.024(8) 0.003(9)
C18K 0.055(11) 0.079(12) 0.041(8) 0.003(8) -0.016(8) 0.006(9)
C19K 0.060(11) 0.060(10) 0.030(7) -0.003(7) -0.007(8) 0.013(9)
C25K 0.026(7) 0.042(7) 0.035(8) 0.007(6) -0.003(6) -0.004(6)
C26K 0.030(8) 0.038(8) 0.043(6) 0.005(6) -0.008(6) -0.008(7)
C27K 0.046(11) 0.043(9) 0.048(7) 0.006(7) -0.015(7) -0.009(8)
C28K 0.042(9) 0.051(7) 0.042(9) 0.004(7) -0.013(7) -0.020(7)
C29K 0.035(6) 0.064(8) 0.058(11) 0.001(9) 0.009(8) -0.012(6)
C30K 0.038(7) 0.043(7) 0.058(10) -0.009(8) 0.000(8) -0.008(6)
O1L 0.046(3) 0.032(3) 0.031(2) -0.002(2) -0.002(2) -0.009(2)
N1L 0.036(3) 0.036(3) 0.022(2) -0.006(2) 0.001(2) -0.003(3)
N2L 0.044(3) 0.033(3) 0.026(3) -0.009(2) 0.001(2) -0.006(3)
C1L 0.030(4) 0.038(4) 0.028(3) -0.001(3) -0.002(3) 0.001(3)
C2L 0.027(3) 0.037(4) 0.030(3) -0.009(3) 0.001(3) -0.001(3)
C3L 0.036(4) 0.038(4) 0.033(3) -0.004(3) -0.005(3) 0.004(3)
C4L 0.038(4) 0.053(5) 0.033(3) -0.002(3) 0.000(3) -0.012(4)
C5L 0.045(4) 0.060(5) 0.038(4) -0.005(4) -0.006(3) -0.014(4)
C6L 0.041(4) 0.033(4) 0.039(4) -0.004(3) -0.006(3) -0.004(3)
C7L 0.041(4) 0.027(4) 0.027(3) -0.003(3) -0.001(3) 0.000(3)
C8L 0.042(4) 0.027(4) 0.032(3) -0.007(3) -0.002(3) 0.000(3)
C25X 0.030(7) 0.034(6) 0.052(7) 0.011(5) -0.009(7) -0.013(5)
C26X 0.071(9) 0.048(8) 0.049(7) 0.011(6) -0.026(6) -0.001(7)
C27X 0.065(8) 0.068(9) 0.075(9) 0.028(7) -0.029(7) 0.002(7)
C28X 0.045(7) 0.040(8) 0.094(10) 0.037(8) -0.016(7) -0.009(7)
C29X 0.041(6) 0.046(7) 0.081(10) 0.026(8) 0.008(8) 0.005(5)
C30X 0.036(5) 0.040(6) 0.064(8) 0.001(6) 0.000(7) 0.009(5)
C25Y 0.032(12) 0.038(12) 0.062(13) 0.014(12) -0.018(12) -0.005(11)
C26Y 0.050(12) 0.050(13) 0.066(13) 0.014(12) -0.012(11) 0.003(12)
C27Y 0.047(12) 0.051(14) 0.084(13) 0.024(13) -0.014(11) -0.001(13)
C28Y 0.040(12) 0.051(14) 0.087(16) 0.037(14) -0.004(14) -0.007(12)
C29Y 0.035(11) 0.039(12) 0.077(15) 0.021(14) -0.001(14) 0.004(10)
C30Y 0.032(11) 0.031(11) 0.066(14) 0.013(12) -0.004(13) 0.001(10)
C1S 0.067(8) 0.143(14) 0.220(17) -0.111(13) -0.005(10) -0.024(9)
O1S 0.049(4) 0.087(6) 0.136(7) -0.041(5) -0.019(4) -0.003(4)
O1W 0.086(5) 0.062(5) 0.090(5) -0.013(4) -0.025(4) -0.007(4)

loop_
_atom_type_symbol
_atom_type_description
_atom_type_scat_dispersion_real
_atom_type_scat_dispersion_imag
_atom_type_scat_source
C C 0.0181 0.0091 'International Tables Vol C Tables 4.2.6.8 and 6.1.1.4'
H H 0.0000 0.0000 'International Tables Vol C Tables 4.2.6.8 and 6.1.1.4'
N N 0.0311 0.0180 'International Tables Vol C Tables 4.2.6.8 and 6.1.1.4'
O O 0.0492 0.0322 'International Tables Vol C Tables 4.2.6.8 and 6.1.1.4'
Zn Zn -1.5491 0.6778 'International Tables Vol C Tables 4.2.6.8 and 6.1.1.4'

loop_
_geom_angle_atom_site_label_1
_geom_angle_atom_site_label_2
_geom_angle_atom_site_label_3
_geom_angle
_geom_angle_site_symmetry_1
_geom_angle_site_symmetry_3
O1A Zn1A O1G 176.18(17) . .
N3A Zn1A O1A 93.79(18) . .
N3A Zn1A N5A 179.3(2) . .
N3A Zn1A O1G 86.70(18) . .
N4A Zn1A O1A 90.32(18) . .
N4A Zn1A N3A 90.6(2) . .
N4A Zn1A N5A 89.5(2) . .
N4A Zn1A N6A 178.8(2) . .
N4A Zn1A O1G 93.46(18) . .
N5A Zn1A O1A 86.96(18) . .
N5A Zn1A O1G 92.55(19) . .
N6A Zn1A O1A 90.89(18) . .
N6A Zn1A N3A 89.3(2) . .
N6A Zn1A N5A 90.7(2) . .
N6A Zn1A O1G 85.33(18) . .
C7A O1A Zn1A 128.9(4) . .
C7A N1A C1A 108.1(6) . .
C7A N1A C8A 120.6(5) . .
C8A N1A C1A 120.9(6) . .
C7A N2A C2A 108.2(6) . .
C7A N2A C8F 120.1(6) . .
C8F N2A C2A 122.2(5) . .
C9A N3A Zn1A 127.2(4) . .
C9A N3A C12A 106.4(5) . .
C12A N3A Zn1A 126.5(5) . .
C20A N4A Zn1A 126.0(5) . .
C23A N4A Zn1A 127.2(4) . .
C23A N4A C20A 106.7(5) . .
C31A N5A Zn1A 127.2(4) . .
C31A N5A C34A 106.8(5) . .
C34A N5A Zn1A 125.9(5) . .
C42A N6A Zn1A 125.0(5) . .
C45A N6A Zn1A 127.0(4) . .
C45A N6A C42A 107.1(5) . .
N1A C1A C2A 100.3(5) . .
N1A C1A C6A 120.1(6) . .
C6A C1A C2A 110.2(6) . .
N2A C2A C1A 101.2(5) . .
N2A C2A C3A 120.0(6) . .
C3A C2A C1A 109.4(6) . .
C2A C3A C4A 107.2(6) . .
C3A C4A C5A 112.9(7) . .
C6A C5A C4A 113.6(7) . .
C1A C6A C5A 105.9(7) . .
O1A C7A N1A 125.7(6) . .
O1A C7A N2A 125.5(7) . .
N1A C7A N2A 108.8(6) . .
N1A C8A N1B 112.9(5) . .
N3A C9A C10A 110.0(5) . .
N3A C9A C46A 125.2(6) . .
C46A C9A C10A 124.7(6) . .
C11A C10A C9A 106.7(6) . .
C10A C11A C12A 107.3(6) . .
N3A C12A C11A 109.6(6) . .
N3A C12A C13A 124.5(6) . .
C13A C12A C11A 125.9(6) . .
C12A C13A C14A 116.4(6) . .
C20A C13A C12A 126.4(6) . .
C20A C13A C14A 117.1(6) . .
C15A C14A C13A 119.9(6) . .
C19A C14A C13A 121.5(6) . .
C19A C14A C15A 118.6(7) . .
C14A C15A C16A 120.2(8) . .
C17A C16A C15A 118.9(9) . .
C18A C17A C16A 121.0(8) . .
C17A C18A C19A 119.5(8) . .
C14A C19A C18A 121.7(8) . .
N4A C20A C13A 126.0(6) . .
N4A C20A C21A 109.2(6) . .
C13A C20A C21A 124.9(6) . .
C22A C21A C20A 107.6(6) . .
C21A C22A C23A 107.1(6) . .
N4A C23A C22A 109.4(6) . .
N4A C23A C24A 126.6(6) . .
C24A C23A C22A 124.0(6) . .
C23A C24A C31A 124.1(6) . .
C23A C24A C25X 117.3(14) . .
C23A C24A C25Y 116(4) . .
C31A C24A C25X 118.4(13) . .
C31A C24A C25Y 120(4) . .
N5A C31A C24A 125.2(6) . .
N5A C31A C32A 110.1(6) . .
C24A C31A C32A 124.7(7) . .
C33A C32A C31A 106.3(6) . .
C32A C33A C34A 108.4(6) . .
N5A C34A C33A 108.3(6) . .
C35A C34A N5A 125.0(6) . .
C35A C34A C33A 126.7(6) . .
C34A C35A C36A 118.3(6) . .
C34A C35A C42A 126.3(6) . .
C42A C35A C36A 115.3(6) . .
C37A C36A C35A 120.5(6) . .
C41A C36A C35A 121.1(6) . .
C41A C36A C37A 118.3(6) . .
C38A C37A C36A 121.2(7) . .
C39A C38A C37A 119.9(8) . .
C40A C39A C38A 120.5(7) . .
C39A C40A C41A 120.7(8) . .
C36A C41A C40A 119.5(7) . .
N6A C42A C35A 126.7(6) . .
N6A C42A C43A 108.5(6) . .
C35A C42A C43A 124.8(6) . .
C44A C43A C42A 107.1(6) . .
C43A C44A C45A 107.5(6) . .
N6A C45A C44A 109.8(6) . .
N6A C45A C46A 125.7(6) . .
C46A C45A C44A 124.5(6) . .
C9A C46A C47A 118.9(6) . .
C45A C46A C9A 125.1(6) . .
C45A C46A C47A 116.0(5) . .
C48A C47A C46A 120.8(6) . .
C48A C47A C52A 118.7(7) . .
C52A C47A C46A 120.4(6) . .
C47A C48A C49A 119.7(7) . .
C50A C49A C48A 120.5(7) . .
C51A C50A C49A 119.8(7) . .
C50A C51A C52A 120.0(7) . .
C47A C52A C51A 121.2(7) . .
C8A N1B C1B 120.7(6) . .
C7B N1B C8A 120.6(6) . .
C7B N1B C1B 107.8(6) . .
C2B N2B C8B 123.2(6) . .
C7B N2B C2B 109.0(6) . .
C7B N2B C8B 118.6(6) . .
N1B C1B C2B 100.9(6) . .
N1B C1B C6B 120.6(6) . .
C6B C1B C2B 111.5(6) . .
N2B C2B C1B 100.5(5) . .
N2B C2B C3B 119.8(7) . .
C3B C2B C1B 110.0(6) . .
C2B C3B C4B 107.0(7) . .
C5B C4B C3B 114.4(7) . .
C4B C5B C6B 113.8(7) . .
C1B C6B C5B 106.5(7) . .
O1B C7B N1B 125.8(7) . .
O1B C7B N2B 126.4(7) . .
N1B C7B N2B 107.8(6) . .
N2B C8B N2C 115.1(6) . .
C7C N1C C1C 108.1(5) . .
C7C N1C C8C 121.9(6) . .
C8C N1C C1C 121.4(5) . .
C8B N2C C2C 118.9(6) . .
C7C N2C C8B 119.5(6) . .
C7C N2C C2C 108.1(5) . .
N1C C1C C2C 100.9(5) . .
N1C C1C C6C 120.6(6) . .
C6C C1C C2C 109.7(6) . .
N2C C2C C1C 100.6(5) . .
N2C C2C C3C 118.8(6) . .
C3C C2C C1C 109.7(6) . .
C2C C3C C4C 106.1(6) . .
C3C C4C C5C 114.3(6) . .
C6C C5C C4C 113.6(6) . .
C1C C6C C5C 106.4(6) . .
O1C C7C N1C 125.1(6) . .
O1C C7C N2C 125.7(6) . .
N1C C7C N2C 109.2(6) . .
N1D C8C N1C 112.1(6) . .
C7D O1D Zn1J 131.4(4) . 1_644
C8C N1D C1D 122.2(6) . .
C7D N1D C8C 121.7(5) . .
C7D N1D C1D 107.9(5) . .
C2D N2D C8D 122.5(6) . .
C7D N2D C2D 108.4(5) . .
C7D N2D C8D 119.1(5) . .
N1D C1D C2D 100.5(6) . .
N1D C1D C6D 120.6(6) . .
C6D C1D C2D 111.1(6) . .
N2D C2D C1D 100.2(6) . .
N2D C2D C3D 120.1(6) . .
C3D C2D C1D 110.4(6) . .
C2D C3D C4D 107.0(6) . .
C3D C4D C5D 113.3(7) . .
C6D C5D C4D 112.6(7) . .
C1D C6D C5D 106.3(6) . .
O1D C7D N1D 124.8(6) . .
O1D C7D N2D 126.4(6) . .
N1D C7D N2D 108.8(5) . .
N2E C8D N2D 115.2(5) . .
C7E N1E C1E 108.2(5) . .
C7E N1E C8E 120.0(6) . .
C8E N1E C1E 121.2(6) . .
C8D N2E C2E 122.2(6) . .
C7E N2E C8D 119.4(6) . .
C7E N2E C2E 108.2(5) . .
N1E C1E C2E 100.8(6) . .
N1E C1E C6E 120.8(6) . .
C2E C1E C6E 110.4(6) . .
N2E C2E C1E 101.0(6) . .
N2E C2E C3E 118.1(6) . .
C1E C2E C3E 110.0(6) . .
C2E C3E C4E 106.2(6) . .
C5E C4E C3E 114.0(7) . .
C6E C5E C4E 113.8(6) . .
C1E C6E C5E 106.3(6) . .
O1E C7E N1E 126.1(6) . .
O1E C7E N2E 126.1(6) . .
N1E C7E N2E 107.9(6) . .
N1F C8E N1E 112.3(6) . .
C8E N1F C1F 120.9(6) . .
C7F N1F C8E 121.4(6) . .
C7F N1F C1F 109.1(5) . .
C7F N2F C2F 108.1(5) . .
C7F N2F C8F 119.1(6) . .
C8F N2F C2F 120.2(5) . .
N1F C1F C2F 100.0(5) . .
N1F C1F C6F 120.2(6) . .
C6F C1F C2F 109.2(6) . .
N2F C2F C1F 101.3(6) . .
N2F C2F C3F 119.4(6) . .
C3F C2F C1F 109.8(6) . .
C2F C3F C4F 107.0(6) . .
C3F C4F C5F 113.7(7) . .
C6F C5F C4F 114.7(6) . .
C1F C6F C5F 106.6(6) . .
O1F C7F N1F 126.5(6) . .
O1F C7F N2F 125.5(6) . .
N1F C7F N2F 108.0(6) . .
N2F C8F N2A 115.1(6) . .
C7G O1G Zn1A 130.3(4) . .
C7G N1G C1G 108.3(6) . .
C7G N1G C8G 121.9(5) . .
C8G N1G C1G 122.2(6) . .
C7G N2G C2G 107.9(6) . .
C7G N2G C8L 119.1(6) . .
C8L N2G C2G 123.0(5) . .
N1G C1G C2G 100.8(6) . .
N1G C1G C6G 120.7(6) . .
C6G C1G C2G 110.5(6) . .
N2G C2G C1G 101.3(5) . .
N2G C2G C3G 120.6(6) . .
C1G C2G C3G 110.8(6) . .
C2G C3G C4G 106.3(6) . .
C5G C4G C3G 113.1(6) . .
C4G C5G C6G 113.2(7) . .
C1G C6G C5G 106.9(6) . .
O1G C7G N1G 125.3(6) . .
O1G C7G N2G 126.0(7) . .
N1G C7G N2G 108.7(6) . .
N1G C8G N1H 112.1(5) . .
C8G N1H C1H 121.9(6) . .
C7H N1H C8G 121.6(6) . .
C7H N1H C1H 109.2(6) . .
C7H N2H C2H 107.3(6) . .
C7H N2H C8H 119.8(6) . .
C8H N2H C2H 122.6(5) . .
N1H C1H C2H 100.9(5) . .
N1H C1H C6H 121.3(6) . .
C6H C1H C2H 111.3(6) . .
N2H C2H C1H 101.3(5) . .
N2H C2H C3H 119.7(6) . .
C3H C2H C1H 110.3(6) . .
C2H C3H C4H 107.6(6) . .
C3H C4H C5H 113.7(6) . .
C6H C5H C4H 112.9(6) . .
C1H C6H C5H 106.7(6) . .
O1H C7H N1H 127.3(6) . .
O1H C7H N2H 124.7(7) . .
N1H C7H N2H 108.0(6) . .
N2H C8H N2I 114.5(6) . .
C7I N1I C1I 108.6(5) . .
C7I N1I C8I 121.9(5) . .
C8I N1I C1I 120.2(5) . .
C8H N2I C2I 120.3(5) . .
C7I N2I C8H 120.2(5) . .
C7I N2I C2I 108.4(5) . .
N1I C1I C2I 101.4(5) . .
N1I C1I C6I 121.7(6) . .
C6I C1I C2I 109.9(5) . .
N2I C2I C1I 100.0(5) . .
N2I C2I C3I 119.7(6) . .
C3I C2I C1I 109.8(5) . .
C2I C3I C4I 107.0(6) . .
C5I C4I C3I 114.1(6) . .
C4I C5I C6I 113.6(6) . .
C1I C6I C5I 106.3(6) . .
O1I C7I N1I 126.3(6) . .
O1I C7I N2I 124.7(6) . .
N1I C7I N2I 108.9(5) . .
N1I C8I N1J 112.8(6) . .
O1D Zn1J O1J 175.70(17) 1_466 .
N3J Zn1J O1D 91.76(19) . 1_466
N3J Zn1J O1J 87.07(18) . .
N3J Zn1J N4J 89.6(2) . .
N3J Zn1J N5J 179.8(2) . .
N3J Zn1J N6J 90.4(2) . .
N4J Zn1J O1D 91.9(2) . 1_466
N4J Zn1J O1J 83.91(19) . .
N5J Zn1J O1D 88.24(19) . 1_466
N5J Zn1J O1J 92.95(19) . .
N5J Zn1J N4J 90.6(2) . .
N5J Zn1J N6J 89.4(2) . .
N6J Zn1J O1D 91.38(19) . 1_466
N6J Zn1J O1J 92.76(18) . .
N6J Zn1J N4J 176.7(2) . .
C7J O1J Zn1J 129.6(4) . .
C8I N1J C1J 120.9(5) . .
C7J N1J C8I 120.5(6) . .
C7J N1J C1J 108.3(5) . .
C7J N2J C2J 108.5(5) . .
C7J N2J C8J 120.0(5) . .
C8J N2J C2J 122.0(6) . .
C9J N3J Zn1J 126.0(4) . .
C12J N3J Zn1J 126.8(4) . .
C12J N3J C9J 106.9(5) . .
C20J N4J Zn1J 127.4(4) . .
C20J N4J C23J 106.6(5) . .
C23J N4J Zn1J 125.9(5) . .
C31J N5J Zn1J 126.5(4) . .
C34J N5J Zn1J 127.6(4) . .
C34J N5J C31J 105.9(5) . .
C42J N6J Zn1J 127.1(4) . .
C45J N6J Zn1J 126.5(4) . .
C45J N6J C42J 106.3(5) . .
N1J C1J C2J 100.2(5) . .
N1J C1J C6J 121.6(6) . .
C6J C1J C2J 109.1(6) . .
N2J C2J C1J 101.6(5) . .
N2J C2J C3J 119.4(5) . .
C3J C2J C1J 110.1(6) . .
C2J C3J C4J 106.2(6) . .
C3J C4J C5J 114.9(7) . .
C6J C5J C4J 112.8(7) . .
C1J C6J C5J 106.8(6) . .
O1J C7J N1J 124.6(6) . .
O1J C7J N2J 126.2(6) . .
N2J C7J N1J 109.2(6) . .
N2J C8J N2K 114.6(5) . .
N3J C9J C10J 109.4(6) . .
N3J C9J C46J 126.4(6) . .
C46J C9J C10J 124.3(6) . .
C11J C10J C9J 106.8(6) . .
C10J C11J C12J 107.3(6) . .
N3J C12J C11J 109.6(5) . .
N3J C12J C13J 125.8(6) . .
C13J C12J C11J 124.6(6) . .
C12J C13J C14J 113.1(13) . .
C12J C13J C14K 118.3(15) . .
C20J C13J C12J 125.4(6) . .
C20J C13J C14J 121.5(13) . .
C20J C13J C14K 116.2(15) . .
C15J C14J C13J 119.7(17) . .
C15J C14J C19J 118.5(16) . .
C19J C14J C13J 121.7(18) . .
C16J C15J C14J 122.0(16) . .
C15J C16J C17J 118.9(17) . .
C18J C17J C16J 120.2(18) . .
C17J C18J C19J 121.1(15) . .
C14J C19J C18J 118.9(15) . .
N4J C20J C13J 124.9(6) . .
N4J C20J C21J 110.0(6) . .
C13J C20J C21J 125.1(6) . .
C22J C21J C20J 106.9(6) . .
C21J C22J C23J 107.4(6) . .
N4J C23J C22J 109.1(6) . .
N4J C23J C24J 125.0(6) . .
C24J C23J C22J 126.0(7) . .
C23J C24J C25J 119.2(18) . .
C23J C24J C31J 127.7(6) . .
C23J C24J C25K 116.4(12) . .
C31J C24J C25J 113.0(17) . .
C31J C24J C25K 115.8(12) . .
C26J C25J C24J 119(2) . .
C30J C25J C24J 123(2) . .
C30J C25J C26J 118(2) . .
C27J C26J C25J 121(2) . .
C26J C27J C28J 121(2) . .
C29J C28J C27J 119(2) . .
C28J C29J C30J 122(2) . .
C25J C30J C29J 120(2) . .
N5J C31J C24J 124.1(6) . .
N5J C31J C32J 109.4(6) . .
C24J C31J C32J 126.5(6) . .
C33J C32J C31J 107.5(6) . .
C32J C33J C34J 107.7(6) . .
N5J C34J C33J 109.5(5) . .
N5J C34J C35J 125.2(5) . .
C35J C34J C33J 125.3(6) . .
C34J C35J C36J 118.4(5) . .
C34J C35J C42J 125.3(6) . .
C42J C35J C36J 116.2(5) . .
C37J C36J C35J 121.5(6) . .
C37J C36J C41J 118.0(7) . .
C41J C36J C35J 120.4(7) . .
C36J C37J C38J 120.8(7) . .
C39J C38J C37J 119.8(9) . .
C40J C39J C38J 120.5(8) . .
C39J C40J C41J 119.6(8) . .
C40J C41J C36J 121.2(8) . .
N6J C42J C35J 125.4(5) . .
N6J C42J C43J 109.7(5) . .
C35J C42J C43J 124.8(6) . .
C44J C43J C42J 107.4(6) . .
C43J C44J C45J 106.8(6) . .
N6J C45J C44J 109.8(6) . .
N6J C45J C46J 124.6(6) . .
C46J C45J C44J 125.7(6) . .
C9J C46J C45J 126.0(6) . .
C9J C46J C47J 117.7(6) . .
C45J C46J C47J 116.3(6) . .
C48J C47J C46J 120.7(6) . .
C48J C47J C52J 119.2(7) . .
C52J C47J C46J 120.0(6) . .
C47J C48J C49J 119.5(8) . .
C50J C49J C48J 121.4(9) . .
C49J C50J C51J 120.4(7) . .
C52J C51J C50J 118.4(8) . .
C47J C52J C51J 121.1(8) . .
C7K N1K C1K 108.0(5) . .
C7K N1K C8K 121.6(6) . .
C8K N1K C1K 121.2(5) . .
C8J N2K C2K 121.1(6) . .
C7K N2K C8J 119.8(5) . .
C7K N2K C2K 108.3(5) . .
N1K C1K C2K 101.3(5) . .
N1K C1K C6K 120.3(5) . .
C6K C1K C2K 109.6(6) . .
N2K C2K C1K 100.6(5) . .
N2K C2K C3K 119.6(5) . .
C3K C2K C1K 110.9(5) . .
C2K C3K C4K 107.4(5) . .
C3K C4K C5K 114.5(6) . .
C6K C5K C4K 114.5(6) . .
C1K C6K C5K 106.2(5) . .
O1K C7K N1K 125.8(6) . .
O1K C7K N2K 125.7(6) . .
N1K C7K N2K 108.5(6) . .
N1K C8K N1L 111.8(6) . .
C15K C14K C13J 121.0(18) . .
C15K C14K C19K 117.8(18) . .
C19K C14K C13J 120.8(19) . .
C16K C15K C14K 121.1(18) . .
C15K C16K C17K 120(2) . .
C18K C17K C16K 120.2(19) . .
C17K C18K C19K 119.2(18) . .
C14K C19K C18K 121.1(18) . .
C26K C25K C24J 122.5(15) . .
C30K C25K C24J 119.2(16) . .
C30K C25K C26K 118.3(14) . .
C27K C26K C25K 121.3(14) . .
C26K C27K C28K 119.9(15) . .
C29K C28K C27K 120.2(14) . .
C28K C29K C30K 120.4(15) . .
C25K C30K C29K 119.8(15) . .
C8K N1L C1L 121.1(5) . .
C7L N1L C8K 118.7(5) . .
C7L N1L C1L 108.0(5) . .
C7L N2L C2L 109.7(5) . .
C7L N2L C8L 120.1(5) . .
C8L N2L C2L 121.6(5) . .
N1L C1L C2L 101.0(5) . .
N1L C1L C6L 120.5(6) . .
C6L C1L C2L 109.8(6) . .
N2L C2L C1L 100.2(5) . .
N2L C2L C3L 119.3(6) . .
C3L C2L C1L 110.0(6) . .
C2L C3L C4L 106.9(6) . .
C3L C4L C5L 114.4(6) . .
C4L C5L C6L 113.2(6) . .
C1L C6L C5L 105.7(6) . .
O1L C7L N1L 125.3(6) . .
O1L C7L N2L 127.1(6) . .
N2L C7L N1L 107.6(5) . .
N2G C8L N2L 114.4(6) . .
C26X C25X C24A 121.0(12) . .
C30X C25X C24A 121.6(12) . .
C30X C25X C26X 117.3(12) . .
C25X C26X C27X 121.0(15) . .
C28X C27X C26X 119.7(15) . .
C29X C28X C27X 119.8(13) . .
C28X C29X C30X 121.3(15) . .
C25X C30X C29X 120.9(14) . .
C26Y C25Y C24A 123(3) . .
C30Y C25Y C24A 120(3) . .
C30Y C25Y C26Y 117(3) . .
C25Y C26Y C27Y 121(3) . .
C28Y C27Y C26Y 119(3) . .
C29Y C28Y C27Y 120(3) . .
C28Y C29Y C30Y 121(3) . .
C25Y C30Y C29Y 121(3) . .

loop_
_geom_bond_atom_site_label_1
_geom_bond_atom_site_label_2
_geom_bond_distance
_geom_bond_site_symmetry_2
Zn1A O1A 2.371(4) .
Zn1A N3A 2.058(6) .
Zn1A N4A 2.040(6) .
Zn1A N5A 2.062(6) .
Zn1A N6A 2.057(6) .
Zn1A O1G 2.395(4) .
O1A C7A 1.222(8) .
N1A C1A 1.476(8) .
N1A C7A 1.371(9) .
N1A C8A 1.446(9) .
N2A C2A 1.465(9) .
N2A C7A 1.386(9) .
N2A C8F 1.458(10) .
N3A C9A 1.359(9) .
N3A C12A 1.381(8) .
N4A C20A 1.381(8) .
N4A C23A 1.362(9) .
N5A C31A 1.367(9) .
N5A C34A 1.396(8) .
N6A C42A 1.377(8) .
N6A C45A 1.357(9) .
C1A C2A 1.517(11) .
C1A C6A 1.506(10) .
C2A C3A 1.512(9) .
C3A C4A 1.532(12) .
C4A C5A 1.552(14) .
C5A C6A 1.522(11) .
C8A N1B 1.451(9) .
C9A C10A 1.440(9) .
C9A C46A 1.422(8) .
C10A C11A 1.355(10) .
C11A C12A 1.429(10) .
C12A C13A 1.411(10) .
C13A C14A 1.499(9) .
C13A C20A 1.395(10) .
C14A C15A 1.398(10) .
C14A C19A 1.363(10) .
C15A C16A 1.409(11) .
C16A C17A 1.386(15) .
C17A C18A 1.355(15) .
C18A C19A 1.398(11) .
C20A C21A 1.439(9) .
C21A C22A 1.340(10) .
C22A C23A 1.452(9) .
C23A C24A 1.413(9) .
C24A C31A 1.426(9) .
C24A C25X 1.465(16) .
C24A C25Y 1.53(4) .
C31A C32A 1.436(9) .
C32A C33A 1.363(10) .
C33A C34A 1.428(10) .
C34A C35A 1.393(10) .
C35A C36A 1.495(9) .
C35A C42A 1.400(10) .
C36A C37A 1.397(10) .
C36A C41A 1.388(10) .
C37A C38A 1.379(10) .
C38A C39A 1.370(13) .
C39A C40A 1.356(13) .
C40A C41A 1.411(11) .
C42A C43A 1.439(10) .
C43A C44A 1.346(10) .
C44A C45A 1.422(9) .
C45A C46A 1.402(9) .
C46A C47A 1.500(10) .
C47A C48A 1.386(10) .
C47A C52A 1.388(10) .
C48A C49A 1.414(11) .
C49A C50A 1.376(12) .
C50A C51A 1.374(11) .
C51A C52A 1.393(11) .
O1B C7B 1.229(9) .
N1B C1B 1.468(9) .
N1B C7B 1.385(10) .
N2B C2B 1.460(10) .
N2B C7B 1.390(9) .
N2B C8B 1.463(10) .
C1B C2B 1.517(10) .
C1B C6B 1.512(11) .
C2B C3B 1.512(10) .
C3B C4B 1.542(13) .
C4B C5B 1.526(12) .
C5B C6B 1.536(11) .
C8B N2C 1.465(9) .
O1C C7C 1.230(8) .
N1C C1C 1.468(9) .
N1C C7C 1.374(9) .
N1C C8C 1.451(8) .
N2C C2C 1.473(9) .
N2C C7C 1.377(9) .
C1C C2C 1.519(9) .
C1C C6C 1.508(11) .
C2C C3C 1.509(10) .
C3C C4C 1.534(12) .
C4C C5C 1.543(11) .
C5C C6C 1.540(10) .
C8C N1D 1.442(10) .
O1D C7D 1.248(8) .
O1D Zn1J 2.340(4) 1_644
N1D C1D 1.469(9) .
N1D C7D 1.367(9) .
N2D C2D 1.456(9) .
N2D C7D 1.380(9) .
N2D C8D 1.469(9) .
C1D C2D 1.521(11) .
C1D C6D 1.511(10) .
C2D C3D 1.509(10) .
C3D C4D 1.552(11) .
C4D C5D 1.554(13) .
C5D C6D 1.534(10) .
C8D N2E 1.450(10) .
O1E C7E 1.229(9) .
N1E C1E 1.461(9) .
N1E C7E 1.379(9) .
N1E C8E 1.460(10) .
N2E C2E 1.460(9) .
N2E C7E 1.394(9) .
C1E C2E 1.507(11) .
C1E C6E 1.509(10) .
C2E C3E 1.525(9) .
C3E C4E 1.540(11) .
C4E C5E 1.536(12) .
C5E C6E 1.531(11) .
C8E N1F 1.441(8) .
O1F C7F 1.224(9) .
N1F C1F 1.479(9) .
N1F C7F 1.377(9) .
N2F C2F 1.469(9) .
N2F C7F 1.404(9) .
N2F C8F 1.448(9) .
C1F C2F 1.525(9) .
C1F C6F 1.510(12) .
C2F C3F 1.498(10) .
C3F C4F 1.527(11) .
C4F C5F 1.541(10) .
C5F C6F 1.521(11) .
O1G C7G 1.232(8) .
N1G C1G 1.472(8) .
N1G C7G 1.369(10) .
N1G C8G 1.439(9) .
N2G C2G 1.467(9) .
N2G C7G 1.386(9) .
N2G C8L 1.460(10) .
C1G C2G 1.504(11) .
C1G C6G 1.496(11) .
C2G C3G 1.512(9) .
C3G C4G 1.537(11) .
C4G C5G 1.520(12) .
C5G C6G 1.537(10) .
C8G N1H 1.447(9) .
O1H C7H 1.224(8) .
N1H C1H 1.462(9) .
N1H C7H 1.365(10) .
N2H C2H 1.475(9) .
N2H C7H 1.409(9) .
N2H C8H 1.450(10) .
C1H C2H 1.504(10) .
C1H C6H 1.504(11) .
C2H C3H 1.499(9) .
C3H C4H 1.525(12) .
C4H C5H 1.536(11) .
C5H C6H 1.533(10) .
C8H N2I 1.468(8) .
O1I C7I 1.223(8) .
N1I C1I 1.468(8) .
N1I C7I 1.371(8) .
N1I C8I 1.443(8) .
N2I C2I 1.488(9) .
N2I C7I 1.388(8) .
C1I C2I 1.528(9) .
C1I C6I 1.505(10) .
C2I C3I 1.504(9) .
C3I C4I 1.528(11) .
C4I C5I 1.524(10) .
C5I C6I 1.534(10) .
C8I N1J 1.448(9) .
Zn1J O1J 2.465(4) .
Zn1J N3J 2.041(5) .
Zn1J N4J 2.061(6) .
Zn1J N5J 2.048(5) .
Zn1J N6J 2.057(6) .
O1J C7J 1.238(8) .
N1J C1J 1.470(9) .
N1J C7J 1.380(8) .
N2J C2J 1.463(8) .
N2J C7J 1.372(9) .
N2J C8J 1.448(9) .
N3J C9J 1.371(8) .
N3J C12J 1.368(8) .
N4J C20J 1.363(9) .
N4J C23J 1.384(9) .
N5J C31J 1.386(8) .
N5J C34J 1.378(8) .
N6J C42J 1.378(8) .
N6J C45J 1.368(8) .
C1J C2J 1.530(11) .
C1J C6J 1.493(10) .
C2J C3J 1.516(10) .
C3J C4J 1.528(11) .
C4J C5J 1.542(12) .
C5J C6J 1.529(11) .
C8J N2K 1.459(8) .
C9J C10J 1.447(10) .
C9J C46J 1.384(10) .
C10J C11J 1.353(10) .
C11J C12J 1.438(9) .
C12J C13J 1.415(9) .
C13J C14J 1.52(2) .
C13J C20J 1.408(10) .
C13J C14K 1.46(3) .
C14J C15J 1.388(18) .
C14J C19J 1.397(18) .
C15J C16J 1.385(18) .
C16J C17J 1.39(2) .
C17J C18J 1.35(2) .
C18J C19J 1.419(19) .
C20J C21J 1.439(10) .
C21J C22J 1.356(11) .
C22J C23J 1.439(10) .
C23J C24J 1.387(10) .
C24J C25J 1.56(3) .
C24J C31J 1.417(10) .
C24J C25K 1.49(2) .
C25J C26J 1.41(2) .
C25J C30J 1.38(2) .
C26J C27J 1.36(2) .
C27J C28J 1.40(2) .
C28J C29J 1.33(2) .
C29J C30J 1.41(2) .
C31J C32J 1.430(10) .
C32J C33J 1.340(10) .
C33J C34J 1.432(9) .
C34J C35J 1.407(9) .
C35J C36J 1.490(9) .
C35J C42J 1.414(9) .
C36J C37J 1.374(11) .
C36J C41J 1.394(10) .
C37J C38J 1.388(11) .
C38J C39J 1.367(13) .
C39J C40J 1.365(14) .
C40J C41J 1.375(11) .
C42J C43J 1.432(9) .
C43J C44J 1.351(9) .
C44J C45J 1.447(10) .
C45J C46J 1.424(9) .
C46J C47J 1.506(9) .
C47J C48J 1.375(10) .
C47J C52J 1.385(11) .
C48J C49J 1.399(11) .
C49J C50J 1.335(14) .
C50J C51J 1.402(14) .
C51J C52J 1.390(11) .
O1K C7K 1.233(8) .
N1K C1K 1.464(8) .
N1K C7K 1.379(8) .
N1K C8K 1.448(9) .
N2K C2K 1.473(8) .
N2K C7K 1.392(9) .
C1K C2K 1.516(10) .
C1K C6K 1.514(9) .
C2K C3K 1.503(9) .
C3K C4K 1.530(10) .
C4K C5K 1.534(11) .
C5K C6K 1.528(10) .
C8K N1L 1.458(8) .
C14K C15K 1.390(19) .
C14K C19K 1.397(18) .
C15K C16K 1.381(19) .
C16K C17K 1.39(2) .
C17K C18K 1.36(2) .
C18K C19K 1.40(2) .
C25K C26K 1.406(17) .
C25K C30K 1.378(18) .
C26K C27K 1.361(16) .
C27K C28K 1.39(2) .
C28K C29K 1.35(2) .
C29K C30K 1.413(16) .
O1L C7L 1.215(8) .
N1L C1L 1.462(8) .
N1L C7L 1.391(8) .
N2L C2L 1.463(9) .
N2L C7L 1.382(8) .
N2L C8L 1.461(9) .
C1L C2L 1.524(9) .
C1L C6L 1.503(10) .
C2L C3L 1.505(9) .
C3L C4L 1.528(10) .
C4L C5L 1.534(10) .
C5L C6L 1.546(10) .
C25X C26X 1.387(15) .
C25X C30X 1.376(15) .
C26X C27X 1.401(19) .
C27X C28X 1.38(3) .
C28X C29X 1.33(2) .
C29X C30X 1.400(18) .
C25Y C26Y 1.39(2) .
C25Y C30Y 1.37(3) .
C26Y C27Y 1.40(3) .
C27Y C28Y 1.38(4) .
C28Y C29Y 1.34(3) .
C29Y C30Y 1.40(3) .
C1S O1S 1.376(14) .
